data_4083127
loop_
_publ_author_name
'Koshevoy, Igor O.'
'Chang, Yuh-Chia'
'Chen, Yi-An'
'Karttunen, Antti J.'
'Grachova, Elena V.'
'Tunik, Sergey P.'
'J\"anis, Janne'
'Pakkanen, Tapani A.'
'Chou, Pi-Tai'

_publ_section_title
;
 Luminescent Gold(I) Alkynyl Clusters Stabilized by Flexible Diphosphine
 Ligands
;
_journal_issue 9
_journal_name_full Organometallics
_journal_page_first 2363
_journal_paper_doi 10.1021/om5002952
_journal_volume 33
_journal_year 2014
_chemical_formula_moiety '2(C120 H92 Au6 O8 P4), 4(Cl O4), 9(C3 H6 O)'
_chemical_formula_sum 'C267 H238 Au12 Cl4 O41 P8'
_chemical_formula_weight 6855.72
_chemical_name_systematic
;
 ?
;
_space_group_crystal_system triclinic
_space_group_IT_number 2
_space_group_name_Hall '-P 1'
_space_group_name_H-M_alt 'P -1'
_symmetry_space_group_name_Hall '-P 1'
_symmetry_space_group_name_H-M 'P -1'
_atom_sites_solution_hydrogens geom
_audit_creation_method SHELXL-2013
_cell_angle_alpha 66.1870(10)
_cell_angle_beta 81.9550(10)
_cell_angle_gamma 79.2740(10)
_cell_formula_units_Z 2
_cell_length_a 15.0393(3)
_cell_length_b 29.7546(6)
_cell_length_c 31.3338(7)
_cell_measurement_reflns_used 9776
_cell_measurement_temperature 100(2)
_cell_measurement_theta_max 30.78
_cell_measurement_theta_min 2.29
_cell_volume 12570.9(5)
_computing_cell_refinement 'SAINT (Bruker AXS, 2009)'
_computing_data_collection 'APEX2 (Bruker AXS, 2010)'
_computing_data_reduction 'SAINT (Bruker AXS, 2009)'
_computing_molecular_graphics 'Diamond v.3.2g (Brandenburg, 2011)'
_computing_publication_material 'SHELXL-2013 (Sheldrick, 2013)'
_computing_structure_refinement 'SHELXL-2013 (Sheldrick, 2013)'
_computing_structure_solution 'SHELXS-2013 (Sheldrick, 2013)'
_diffrn_ambient_temperature 100(2)
_diffrn_detector_area_resol_mean 16
_diffrn_measured_fraction_theta_full 0.999
_diffrn_measured_fraction_theta_max 0.999
_diffrn_measurement_device '62mm x 62mm CCD camera on \k-goniostat'
_diffrn_measurement_device_type 'Bruker KAPPA APEX II DUO CCD'
_diffrn_measurement_method '\f scans and \w scans with \k offset'
_diffrn_radiation_monochromator 'curved graphite crystal'
_diffrn_radiation_source 'fine-focus sealed tube'
_diffrn_radiation_type MoK\a
_diffrn_radiation_wavelength 0.71073
_diffrn_reflns_av_R_equivalents 0.0733
_diffrn_reflns_av_unetI/netI 0.0668
_diffrn_reflns_Laue_measured_fraction_full 0.999
_diffrn_reflns_Laue_measured_fraction_max 0.999
_diffrn_reflns_limit_h_max 17
_diffrn_reflns_limit_h_min -18
_diffrn_reflns_limit_k_max 36
_diffrn_reflns_limit_k_min -36
_diffrn_reflns_limit_l_max 37
_diffrn_reflns_limit_l_min -37
_diffrn_reflns_number 204271
_diffrn_reflns_point_group_measured_fraction_full 0.999
_diffrn_reflns_point_group_measured_fraction_max 0.999
_diffrn_reflns_theta_full 25.242
_diffrn_reflns_theta_max 25.500
_diffrn_reflns_theta_min 1.223
_exptl_absorpt_coefficient_mu 7.136
_exptl_absorpt_correction_T_max 0.536
_exptl_absorpt_correction_T_min 0.329
_exptl_absorpt_correction_type numerical
_exptl_absorpt_process_details 'SADABS (Sheldrick, 2008)'
_exptl_crystal_colour colourless
_exptl_crystal_density_diffrn 1.811
_exptl_crystal_description block
_exptl_crystal_F_000 6608
_exptl_crystal_size_max 0.200
_exptl_crystal_size_mid 0.120
_exptl_crystal_size_min 0.100
_refine_diff_density_max 2.688
_refine_diff_density_min -1.479
_refine_diff_density_rms 0.186
_refine_ls_extinction_method none
_refine_ls_goodness_of_fit_ref 1.002
_refine_ls_hydrogen_treatment constr
_refine_ls_matrix_type full
_refine_ls_number_parameters 2889
_refine_ls_number_reflns 46753
_refine_ls_number_restraints 313
_refine_ls_restrained_S_all 1.001
_refine_ls_R_factor_all 0.0861
_refine_ls_R_factor_gt 0.0428
_refine_ls_shift/su_max 0.118
_refine_ls_shift/su_mean 0.001
_refine_ls_structure_factor_coef Fsqd
_refine_ls_weighting_details 'w=1/[\s^2^(Fo^2^)+(0.0425P)^2^+51.2154P] where P=(Fo^2^+2Fc^2^)/3'
_refine_ls_weighting_scheme calc
_refine_ls_wR_factor_gt 0.0952
_refine_ls_wR_factor_ref 0.1106
_reflns_Friedel_coverage 0.000
_reflns_number_gt 29526
_reflns_number_total 46753
_reflns_threshold_expression 'I > 2\s(I)'
_cod_data_source_file om5002952_si_002.cif
_cod_data_source_block 7
_cod_depositor_comments 'Adding full bibliography for 4083123--4083128.cif.'
_cod_database_code 4083127
_shelx_space_group_comment
;
The symmetry employed for this shelxl refinement is uniquely defined
by the following loop, which should always be used as a source of
symmetry information in preference to the above space-group names.
They are only intended as comments.
;
_shelx_estimated_absorpt_t_min 0.329
_shelx_estimated_absorpt_t_max 0.536
_shelxl_version_number 2013-4

loop_
_space_group_symop_operation_xyz
'x, y, z'
'-x, -y, -z'

loop_
_atom_site_label
_atom_site_type_symbol
_atom_site_fract_x
_atom_site_fract_y
_atom_site_fract_z
_atom_site_U_iso_or_equiv
_atom_site_adp_type
_atom_site_occupancy
_atom_site_site_symmetry_order
_atom_site_calc_flag
_atom_site_refinement_flags_posn
_atom_site_refinement_flags_adp
_atom_site_refinement_flags_occupancy
_atom_site_disorder_assembly
_atom_site_disorder_group
C1 C 0.2204(6) 0.9842(3) 0.3198(3) 0.0157(19) Uani 1 1 d . . . . .
C2 C 0.1538(6) 0.9612(3) 0.3309(4) 0.023(2) Uani 1 1 d . . . . .
C3 C 0.2602(6) 0.9958(3) 0.2040(3) 0.017(2) Uani 1 1 d . . . . .
C4 C 0.1819(6) 1.0064(3) 0.1932(3) 0.019(2) Uani 1 1 d . . . . .
C5 C 0.4247(6) 1.0629(3) 0.2886(3) 0.020(2) Uani 1 1 d . . . . .
C6 C 0.4850(6) 1.0837(3) 0.2908(3) 0.022(2) Uani 1 1 d . . . . .
C7 C 0.5091(6) 0.9573(3) 0.2483(3) 0.0148(19) Uani 1 1 d . . . . .
C8 C 0.5875(6) 0.9512(3) 0.2589(3) 0.020(2) Uani 1 1 d . . . . .
C9 C 0.0634(6) 0.9427(3) 0.3435(3) 0.021(2) Uani 1 1 d . . . . .
C10 C 0.0644(6) 0.8949(3) 0.3876(3) 0.023(2) Uani 1 1 d . . . . .
C11 C 0.1196(7) 0.8852(4) 0.4228(4) 0.033(3) Uani 1 1 d . . . . .
H11 H 0.1602 0.9075 0.4194 0.039 Uiso 1 1 calc R U . . .
C12 C 0.1153(7) 0.8420(4) 0.4639(4) 0.044(3) Uani 1 1 d . . . . .
H12 H 0.1520 0.8354 0.4886 0.053 Uiso 1 1 calc R U . . .
C13 C 0.0571(8) 0.8092(4) 0.4678(4) 0.046(3) Uani 1 1 d . . . . .
H13 H 0.0554 0.7795 0.4950 0.055 Uiso 1 1 calc R U . . .
C14 C 0.0018(8) 0.8194(4) 0.4326(4) 0.044(3) Uani 1 1 d . . . . .
H14 H -0.0388 0.7970 0.4358 0.053 Uiso 1 1 calc R U . . .
C15 C 0.0053(7) 0.8619(4) 0.3927(4) 0.034(3) Uani 1 1 d . . . . .
H15 H -0.0330 0.8689 0.3685 0.041 Uiso 1 1 calc R U . . .
C16 C -0.0093(6) 0.9830(3) 0.3531(3) 0.020(2) Uani 1 1 d . . . . .
C17 C 0.0080(7) 1.0114(3) 0.3752(4) 0.029(2) Uani 1 1 d . . . . .
H17 H 0.0680 1.0083 0.3834 0.035 Uiso 1 1 calc R U . . .
C18 C -0.0581(7) 1.0441(3) 0.3857(4) 0.031(3) Uani 1 1 d . . . . .
H18 H -0.0446 1.0632 0.4013 0.037 Uiso 1 1 calc R U . . .
C19 C -0.1459(7) 1.0491(4) 0.3734(4) 0.038(3) Uani 1 1 d . . . . .
H19 H -0.1931 1.0716 0.3804 0.045 Uiso 1 1 calc R U . . .
C20 C -0.1631(7) 1.0207(4) 0.3506(5) 0.044(3) Uani 1 1 d . . . . .
H20 H -0.2228 1.0241 0.3421 0.052 Uiso 1 1 calc R U . . .
C21 C -0.0969(6) 0.9881(4) 0.3402(4) 0.030(3) Uani 1 1 d . . . . .
H21 H -0.1101 0.9690 0.3244 0.037 Uiso 1 1 calc R U . . .
C22 C 0.0879(6) 1.0078(3) 0.1810(4) 0.021(2) Uani 1 1 d . . . . .
C23 C 0.0734(13) 0.9542(7) 0.1833(8) 0.0275(14) Uani 0.512(5) 1 d . U P A 1
C24 C 0.1147(12) 0.9110(7) 0.2150(7) 0.0275(14) Uani 0.512(5) 1 d . U P A 1
H24 H 0.1545 0.9121 0.2355 0.033 Uiso 0.512(5) 1 calc R U P A 1
C25 C 0.0990(12) 0.8655(7) 0.2174(7) 0.0275(14) Uani 0.512(5) 1 d . . P A 1
H25 H 0.1256 0.8356 0.2405 0.033 Uiso 0.512(5) 1 calc R U P A 1
C26 C 0.0452(12) 0.8633(7) 0.1867(7) 0.0275(14) Uani 0.512(5) 1 d . . P A 1
H26 H 0.0327 0.8321 0.1893 0.033 Uiso 0.512(5) 1 calc R U P A 1
C27 C 0.0089(13) 0.9066(7) 0.1516(8) 0.0275(14) Uani 0.512(5) 1 d . . P A 1
H27 H -0.0236 0.9050 0.1285 0.033 Uiso 0.512(5) 1 calc R U P A 1
C28 C 0.0207(13) 0.9524(7) 0.1506(7) 0.0275(14) Uani 0.512(5) 1 d . . P A 1
H28 H -0.0069 0.9822 0.1279 0.033 Uiso 0.512(5) 1 calc R U P A 1
O42 O 0.1999(8) 0.9240(4) 0.0090(5) 0.029(2) Uani 0.512(5) 1 d . U P A 1
C270 C 0.2522(16) 0.9261(7) 0.0323(8) 0.061(4) Uani 0.512(5) 1 d D U P A 1
C271 C 0.3430(16) 0.9176(9) 0.0170(10) 0.061(4) Uani 0.512(5) 1 d D U P A 1
H27A H 0.3466 0.9165 -0.0140 0.091 Uiso 0.512(5) 1 calc R U P A 1
H27B H 0.3719 0.8859 0.0390 0.091 Uiso 0.512(5) 1 calc R U P A 1
H27C H 0.3742 0.9445 0.0152 0.091 Uiso 0.512(5) 1 calc R U P A 1
C269 C 0.2418(17) 0.9317(9) 0.0766(9) 0.061(4) Uani 0.512(5) 1 d D U P A 1
H36A H 0.1773 0.9401 0.0847 0.091 Uiso 0.512(5) 1 calc R U P A 1
H36B H 0.2746 0.9583 0.0741 0.091 Uiso 0.512(5) 1 calc R U P A 1
H36C H 0.2663 0.9005 0.1010 0.091 Uiso 0.512(5) 1 calc R U P A 1
C253 C 0.1751(15) 0.6389(8) 0.4404(8) 0.040(3) Uani 0.488(5) 1 d D U P A 2
H25H H 0.2120 0.6659 0.4296 0.061 Uiso 0.488(5) 1 calc R U P A 2
H25I H 0.1154 0.6496 0.4531 0.061 Uiso 0.488(5) 1 calc R U P A 2
H25J H 0.1676 0.6304 0.4141 0.061 Uiso 0.488(5) 1 calc R U P A 2
C254 C 0.2208(15) 0.5949(7) 0.4774(7) 0.040(3) Uani 0.488(5) 1 d D U P A 2
C255 C 0.1644(15) 0.5557(8) 0.4947(8) 0.040(3) Uani 0.488(5) 1 d D U P A 2
H25K H 0.1941 0.5267 0.5195 0.061 Uiso 0.488(5) 1 calc R U P A 2
H25L H 0.1557 0.5464 0.4690 0.061 Uiso 0.488(5) 1 calc R U P A 2
H25M H 0.1053 0.5674 0.5071 0.061 Uiso 0.488(5) 1 calc R U P A 2
O37 O 0.2823(9) 0.5947(5) 0.4955(5) 0.029(2) Uani 0.488(5) 1 d . U P A 2
C23A C 0.0879(9) 0.9652(4) 0.1676(5) 0.0275(14) Uani 0.488(5) 1 d G U P A 2
C24A C 0.1602(7) 0.9457(5) 0.1444(5) 0.0275(14) Uani 0.488(5) 1 d G . P A 2
H25A H 0.2152 0.9595 0.1361 0.033 Uiso 0.488(5) 1 calc R U P A 2
C25A C 0.1519(7) 0.9060(5) 0.1334(5) 0.0275(14) Uani 0.488(5) 1 d G U P A 2
H24A H 0.2013 0.8926 0.1175 0.033 Uiso 0.488(5) 1 calc R U P A 2
C26A C 0.0714(8) 0.8857(4) 0.1455(5) 0.0275(14) Uani 0.488(5) 1 d G . P A 2
H26A H 0.0657 0.8586 0.1379 0.033 Uiso 0.488(5) 1 calc R U P A 2
C27A C -0.0009(7) 0.9052(5) 0.1687(5) 0.0275(14) Uani 0.488(5) 1 d G U P A 2
H37A H -0.0560 0.8914 0.1770 0.033 Uiso 0.488(5) 1 calc R U P A 2
C28A C 0.0073(7) 0.9450(5) 0.1798(5) 0.0275(14) Uani 0.488(5) 1 d G U P A 2
H28A H -0.0421 0.9583 0.1956 0.033 Uiso 0.488(5) 1 calc R U P A 2
C466 C 0.3673(12) 0.4217(8) 0.0161(8) 0.042(6) Uani 0.506(4) 1 d D U P B 3
O41A O 0.2910(11) 0.4124(7) 0.0237(7) 0.059(4) Uani 0.506(4) 1 d D U P B 3
C468 C 0.399(2) 0.4579(10) 0.0280(11) 0.073(9) Uani 0.506(4) 1 d D U P B 3
H46A H 0.3487 0.4743 0.0422 0.110 Uiso 0.506(4) 1 calc R U P B 3
H46B H 0.4248 0.4827 -0.0003 0.110 Uiso 0.506(4) 1 calc R U P B 3
H46C H 0.4464 0.4411 0.0503 0.110 Uiso 0.506(4) 1 calc R U P B 3
C467 C 0.4356(18) 0.3938(11) -0.0047(11) 0.073(9) Uani 0.506(4) 1 d D U P B 3
H46D H 0.4072 0.3708 -0.0118 0.109 Uiso 0.506(4) 1 calc R U P B 3
H46E H 0.4825 0.3751 0.0172 0.109 Uiso 0.506(4) 1 calc R U P B 3
H46F H 0.4632 0.4167 -0.0336 0.109 Uiso 0.506(4) 1 calc R U P B 3
Cl4 Cl 0.6571(4) 0.3460(2) 0.0788(2) 0.0444(11) Uani 0.506(4) 1 d D . P B 3
O31 O 0.7123(12) 0.3169(7) 0.0524(7) 0.081(2) Uani 0.506(4) 1 d D U P B 3
O32 O 0.7174(12) 0.3417(6) 0.1147(6) 0.081(2) Uani 0.506(4) 1 d D U P B 3
O29 O 0.5764(10) 0.3234(6) 0.1010(6) 0.081(2) Uani 0.506(4) 1 d D U P B 3
O30 O 0.6345(11) 0.3965(5) 0.0480(6) 0.081(2) Uani 0.506(4) 1 d D U P B 3
Cl4A Cl 0.7240(4) 0.3253(2) 0.0832(2) 0.0444(11) Uani 0.494(4) 1 d D . P B 4
O31A O 0.6903(13) 0.3256(7) 0.0436(6) 0.081(2) Uani 0.494(4) 1 d D U P B 4
O29A O 0.7399(11) 0.2766(5) 0.1148(6) 0.081(2) Uani 0.494(4) 1 d D U P B 4
O30A O 0.8045(10) 0.3453(6) 0.0696(6) 0.081(2) Uani 0.494(4) 1 d D U P B 4
O32A O 0.6634(12) 0.3521(6) 0.1036(7) 0.081(2) Uani 0.494(4) 1 d D U P B 4
O41 O 0.3342(12) 0.3924(7) 0.0352(7) 0.059(4) Uani 0.494(4) 1 d D U P B 4
C266 C 0.4164(13) 0.3845(7) 0.0338(6) 0.045(6) Uani 0.494(4) 1 d D U P B 4
C267 C 0.4605(14) 0.3363(7) 0.0636(8) 0.040(6) Uani 0.494(4) 1 d D U P B 4
H26J H 0.4145 0.3150 0.0813 0.060 Uiso 0.494(4) 1 calc R U P B 4
H26L H 0.4961 0.3404 0.0854 0.060 Uiso 0.494(4) 1 calc R U P B 4
H26M H 0.5008 0.3210 0.0443 0.060 Uiso 0.494(4) 1 calc R U P B 4
C268 C 0.4762(17) 0.4208(9) 0.0051(10) 0.065(8) Uani 0.494(4) 1 d D U P B 4
H26N H 0.4396 0.4526 -0.0116 0.097 Uiso 0.494(4) 1 calc R U P B 4
H26O H 0.5137 0.4090 -0.0175 0.097 Uiso 0.494(4) 1 calc R U P B 4
H26P H 0.5155 0.4252 0.0252 0.097 Uiso 0.494(4) 1 calc R U P B 4
C29 C 0.0684(6) 1.0528(3) 0.1359(4) 0.026(2) Uani 1 1 d . . . . .
C30 C -0.0212(6) 1.0752(3) 0.1275(4) 0.031(3) Uani 1 1 d . . . . .
H30 H -0.0687 1.0628 0.1504 0.038 Uiso 1 1 calc R U . . .
C31 C -0.0418(7) 1.1156(4) 0.0861(4) 0.034(3) Uani 1 1 d . . . . .
H31 H -0.1032 1.1299 0.0804 0.041 Uiso 1 1 calc R U . . .
C32 C 0.0281(7) 1.1352(4) 0.0529(4) 0.044(3) Uani 1 1 d . . . . .
H32 H 0.0147 1.1636 0.0251 0.053 Uiso 1 1 calc R U . . .
C33 C 0.1179(7) 1.1126(5) 0.0609(4) 0.048(3) Uani 1 1 d . . . . .
H33 H 0.1657 1.1250 0.0381 0.058 Uiso 1 1 calc R U . . .
C34 C 0.1372(7) 1.0719(4) 0.1023(4) 0.042(3) Uani 1 1 d . . . . .
H34 H 0.1984 1.0570 0.1077 0.051 Uiso 1 1 calc R U . . .
C35 C 0.5597(6) 1.1037(3) 0.3001(4) 0.029(2) Uani 1 1 d . . . . .
C36 C 0.5474(6) 1.0970(3) 0.3518(4) 0.025(2) Uani 1 1 d . . . . .
C37 C 0.5923(7) 1.0558(4) 0.3856(5) 0.045(3) Uani 1 1 d . . . . .
H37 H 0.6296 1.0308 0.3770 0.054 Uiso 1 1 calc R U . . .
C38 C 0.5828(8) 1.0510(5) 0.4324(5) 0.056(4) Uani 1 1 d . . . . .
H38 H 0.6140 1.0231 0.4557 0.067 Uiso 1 1 calc R U . . .
C39 C 0.5262(8) 1.0880(5) 0.4439(5) 0.048(3) Uani 1 1 d . . . . .
H39 H 0.5214 1.0858 0.4752 0.058 Uiso 1 1 calc R U . . .
C40 C 0.4795(8) 1.1259(4) 0.4126(4) 0.037(3) Uani 1 1 d . . . . .
H40 H 0.4387 1.1494 0.4217 0.045 Uiso 1 1 calc R U . . .
C41 C 0.4900(7) 1.1312(4) 0.3664(4) 0.036(3) Uani 1 1 d . . . . .
H41 H 0.4570 1.1590 0.3439 0.043 Uiso 1 1 calc R U . . .
C42 C 0.5654(7) 1.1572(3) 0.2680(4) 0.032(3) Uani 1 1 d . . . . .
C43 C 0.6410(8) 1.1768(4) 0.2703(6) 0.066(5) Uani 1 1 d . . . . .
H43 H 0.6853 1.1566 0.2915 0.080 Uiso 1 1 calc R U . . .
C44 C 0.6524(11) 1.2254(5) 0.2420(6) 0.077(5) Uani 1 1 d . . . . .
H44 H 0.7035 1.2387 0.2443 0.092 Uiso 1 1 calc R U . . .
C45 C 0.5897(14) 1.2539(5) 0.2110(5) 0.084(6) Uani 1 1 d . . . . .
H45 H 0.5988 1.2867 0.1907 0.100 Uiso 1 1 calc R U . . .
C46 C 0.5131(12) 1.2360(4) 0.2085(5) 0.068(5) Uani 1 1 d . . . . .
H46 H 0.4684 1.2564 0.1874 0.081 Uiso 1 1 calc R U . . .
C47 C 0.5035(10) 1.1869(4) 0.2379(4) 0.048(4) Uani 1 1 d . . . . .
H47 H 0.4512 1.1741 0.2365 0.058 Uiso 1 1 calc R U . . .
C48 C 0.6838(6) 0.9547(3) 0.2593(3) 0.018(2) Uani 1 1 d . . . . .
C49 C 0.7436(6) 0.9039(3) 0.2778(3) 0.018(2) Uani 1 1 d . . . . .
C50 C 0.8366(6) 0.9022(3) 0.2793(3) 0.024(2) Uani 1 1 d . . . . .
H50 H 0.8607 0.9325 0.2692 0.029 Uiso 1 1 calc R U . . .
C51 C 0.8939(6) 0.8585(4) 0.2948(4) 0.033(3) Uani 1 1 d . . . . .
H51 H 0.9573 0.8582 0.2947 0.040 Uiso 1 1 calc R U . . .
C52 C 0.8579(7) 0.8151(4) 0.3105(4) 0.045(3) Uani 1 1 d . . . . .
H52 H 0.8969 0.7844 0.3220 0.054 Uiso 1 1 calc R U . . .
C53 C 0.7666(7) 0.8149(4) 0.3102(4) 0.041(3) Uani 1 1 d . . . . .
H53 H 0.7426 0.7845 0.3215 0.049 Uiso 1 1 calc R U . . .
C54 C 0.7097(7) 0.8603(3) 0.2930(4) 0.030(3) Uani 1 1 d . . . . .
H54 H 0.6468 0.8607 0.2918 0.036 Uiso 1 1 calc R U . . .
C55 C 0.7142(6) 0.9866(3) 0.2088(3) 0.019(2) Uani 1 1 d . . . . .
C56 C 0.7041(6) 1.0379(3) 0.1933(4) 0.025(2) Uani 1 1 d . . . . .
H56 H 0.6803 1.0535 0.2144 0.030 Uiso 1 1 calc R U . . .
C57 C 0.7284(6) 1.0665(4) 0.1473(4) 0.028(2) Uani 1 1 d . . . . .
H57 H 0.7224 1.1016 0.1372 0.034 Uiso 1 1 calc R U . . .
C58 C 0.7613(6) 1.0444(4) 0.1158(4) 0.032(3) Uani 1 1 d . . . . .
H58 H 0.7764 1.0639 0.0840 0.039 Uiso 1 1 calc R U . . .
C59 C 0.7716(6) 0.9933(4) 0.1318(4) 0.031(2) Uani 1 1 d . . . . .
H59 H 0.7950 0.9778 0.1105 0.038 Uiso 1 1 calc R U . . .
C60 C 0.7491(6) 0.9644(4) 0.1773(4) 0.027(2) Uani 1 1 d . . . . .
H60 H 0.7571 0.9293 0.1873 0.032 Uiso 1 1 calc R U . . .
C61 C 0.3875(6) 0.9288(3) 0.4263(3) 0.0153(19) Uani 1 1 d . . . . .
C62 C 0.3170(6) 0.9202(3) 0.4606(3) 0.022(2) Uani 1 1 d . . . . .
H62 H 0.2961 0.8888 0.4737 0.026 Uiso 1 1 calc R U . . .
C63 C 0.2764(7) 0.9578(3) 0.4757(3) 0.027(2) Uani 1 1 d . . . . .
H63 H 0.2285 0.9518 0.4997 0.032 Uiso 1 1 calc R U . . .
C64 C 0.3054(7) 1.0037(3) 0.4563(4) 0.027(2) Uani 1 1 d . . . . .
H64 H 0.2765 1.0295 0.4661 0.033 Uiso 1 1 calc R U . . .
C65 C 0.3773(6) 1.0119(3) 0.4222(4) 0.028(2) Uani 1 1 d . . . . .
H65 H 0.3976 1.0434 0.4090 0.034 Uiso 1 1 calc R U . . .
C66 C 0.4196(6) 0.9753(3) 0.4073(3) 0.024(2) Uani 1 1 d . . . . .
H66 H 0.4696 0.9810 0.3845 0.028 Uiso 1 1 calc R U . . .
C67 C 0.5218(6) 0.8388(3) 0.4362(4) 0.021(2) Uani 1 1 d . . . . .
C68 C 0.5143(7) 0.8243(3) 0.4850(4) 0.031(2) Uani 1 1 d . . . . .
H68 H 0.4704 0.8413 0.5002 0.037 Uiso 1 1 calc R U . . .
C69 C 0.5751(8) 0.7835(4) 0.5097(4) 0.045(3) Uani 1 1 d . . . . .
H69 H 0.5726 0.7733 0.5427 0.054 Uiso 1 1 calc R U . . .
C70 C 0.6370(8) 0.7576(4) 0.4900(5) 0.046(4) Uani 1 1 d . . . . .
H70 H 0.6761 0.7297 0.5088 0.056 Uiso 1 1 calc R U . . .
C71 C 0.6432(8) 0.7718(4) 0.4426(5) 0.048(3) Uani 1 1 d . . . . .
H71 H 0.6868 0.7537 0.4283 0.057 Uiso 1 1 calc R U . . .
C72 C 0.5857(6) 0.8128(4) 0.4152(4) 0.030(2) Uani 1 1 d . . . . .
H72 H 0.5903 0.8228 0.3821 0.036 Uiso 1 1 calc R U . . .
C73 C 0.2641(6) 0.7985(3) 0.3167(4) 0.024(2) Uani 1 1 d . . . . .
C74 C 0.1822(7) 0.8029(4) 0.3416(4) 0.041(3) Uani 1 1 d . . . . .
H74 H 0.1669 0.8283 0.3535 0.049 Uiso 1 1 calc R U . . .
C75 C 0.1222(8) 0.7697(4) 0.3490(6) 0.066(5) Uani 1 1 d . . . . .
H75 H 0.0657 0.7731 0.3660 0.080 Uiso 1 1 calc R U . . .
C76 C 0.1411(8) 0.7329(4) 0.3329(5) 0.056(4) Uani 1 1 d . . . . .
H76 H 0.0991 0.7105 0.3386 0.068 Uiso 1 1 calc R U . . .
C77 C 0.2238(8) 0.7286(4) 0.3078(5) 0.046(3) Uani 1 1 d . . . . .
H77 H 0.2386 0.7032 0.2959 0.056 Uiso 1 1 calc R U . . .
C78 C 0.2846(7) 0.7608(3) 0.3000(4) 0.032(3) Uani 1 1 d . . . . .
H78 H 0.3411 0.7573 0.2831 0.038 Uiso 1 1 calc R U . . .
C79 C 0.4156(6) 0.8433(3) 0.2575(3) 0.022(2) Uani 1 1 d . . . . .
C80 C 0.3831(8) 0.8745(3) 0.2143(4) 0.030(2) Uani 1 1 d . . . . .
H80 H 0.3231 0.8919 0.2128 0.036 Uiso 1 1 calc R U . . .
C81 C 0.4382(8) 0.8804(4) 0.1732(4) 0.038(3) Uani 1 1 d . . . . .
H81 H 0.4166 0.9020 0.1436 0.045 Uiso 1 1 calc R U . . .
C82 C 0.5251(9) 0.8540(4) 0.1763(5) 0.049(3) Uani 1 1 d . . . . .
H82 H 0.5632 0.8568 0.1487 0.058 Uiso 1 1 calc R U . . .
C83 C 0.5556(9) 0.8240(5) 0.2193(5) 0.049(3) Uani 1 1 d . . . . .
H83 H 0.6157 0.8066 0.2208 0.059 Uiso 1 1 calc R U . . .
C84 C 0.5025(7) 0.8177(4) 0.2609(4) 0.040(3) Uani 1 1 d . . . . .
H84 H 0.5252 0.7967 0.2904 0.048 Uiso 1 1 calc R U . . .
C85 C 0.5216(6) 1.1439(3) 0.1080(3) 0.021(2) Uani 1 1 d . . . . .
C86 C 0.5443(6) 1.1706(3) 0.1316(4) 0.029(2) Uani 1 1 d . . . . .
H86 H 0.5189 1.1655 0.1625 0.035 Uiso 1 1 calc R U . . .
C87 C 0.6049(7) 1.2049(4) 0.1096(4) 0.038(3) Uani 1 1 d . . . . .
H87 H 0.6188 1.2243 0.1248 0.046 Uiso 1 1 calc R U . . .
C88 C 0.6444(7) 1.2103(3) 0.0658(4) 0.031(3) Uani 1 1 d . . . . .
H88 H 0.6874 1.2328 0.0513 0.037 Uiso 1 1 calc R U . . .
C89 C 0.6226(7) 1.1838(3) 0.0428(4) 0.033(3) Uani 1 1 d . . . . .
H89 H 0.6497 1.1882 0.0123 0.040 Uiso 1 1 calc R U . . .
C90 C 0.5616(6) 1.1506(3) 0.0637(3) 0.025(2) Uani 1 1 d . . . . .
H90 H 0.5468 1.1322 0.0476 0.030 Uiso 1 1 calc R U . . .
C91 C 0.4590(6) 1.0577(3) 0.1109(3) 0.017(2) Uani 1 1 d . . . . .
C92 C 0.5280(6) 1.0176(3) 0.1269(3) 0.021(2) Uani 1 1 d . . . . .
H92 H 0.5616 1.0138 0.1520 0.025 Uiso 1 1 calc R U . . .
C93 C 0.5474(7) 0.9831(3) 0.1060(4) 0.027(2) Uani 1 1 d . . . . .
H93 H 0.5949 0.9561 0.1164 0.033 Uiso 1 1 calc R U . . .
C94 C 0.4979(7) 0.9881(3) 0.0704(4) 0.032(3) Uani 1 1 d . . . . .
H94 H 0.5101 0.9642 0.0567 0.038 Uiso 1 1 calc R U . . .
C95 C 0.4307(7) 1.0277(4) 0.0546(4) 0.031(2) Uani 1 1 d . . . . .
H95 H 0.3980 1.0315 0.0292 0.037 Uiso 1 1 calc R U . . .
C96 C 0.4099(6) 1.0624(3) 0.0752(4) 0.028(2) Uani 1 1 d . . . . .
H96 H 0.3620 1.0891 0.0645 0.034 Uiso 1 1 calc R U . . .
C97 C 0.0941(7) 1.1896(3) 0.1792(4) 0.026(2) Uani 1 1 d . . . . .
C98 C 0.0635(7) 1.2313(3) 0.1908(4) 0.036(3) Uani 1 1 d . . . . .
H98 H 0.0941 1.2370 0.2124 0.043 Uiso 1 1 calc R U . . .
C99 C -0.0121(8) 1.2640(4) 0.1704(4) 0.049(3) Uani 1 1 d . . . . .
H99 H -0.0326 1.2927 0.1772 0.059 Uiso 1 1 calc R U . . .
C100 C -0.0574(8) 1.2544(4) 0.1399(5) 0.048(3) Uani 1 1 d . . . . .
H100 H -0.1094 1.2765 0.1262 0.057 Uiso 1 1 calc R U . . .
C101 C -0.0284(8) 1.2139(4) 0.1294(4) 0.041(3) Uani 1 1 d . . . . .
H101 H -0.0596 1.2082 0.1081 0.049 Uiso 1 1 calc R U . . .
C102 C 0.0470(7) 1.1806(3) 0.1496(4) 0.029(2) Uani 1 1 d . . . . .
H102 H 0.0659 1.1517 0.1429 0.035 Uiso 1 1 calc R U . . .
C103 C 0.2026(6) 1.1485(3) 0.2604(3) 0.021(2) Uani 1 1 d . . . . .
C104 C 0.2570(7) 1.1780(3) 0.2666(4) 0.033(3) Uani 1 1 d . . . . .
H104 H 0.2858 1.2016 0.2404 0.040 Uiso 1 1 calc R U . . .
C105 C 0.2687(8) 1.1727(4) 0.3115(4) 0.036(3) Uani 1 1 d . . . . .
H105 H 0.3060 1.1926 0.3162 0.043 Uiso 1 1 calc R U . . .
C106 C 0.2254(7) 1.1380(4) 0.3502(4) 0.034(3) Uani 1 1 d . . . . .
H106 H 0.2350 1.1336 0.3811 0.040 Uiso 1 1 calc R U . . .
C107 C 0.1691(7) 1.1105(4) 0.3430(4) 0.031(2) Uani 1 1 d . . . . .
H107 H 0.1375 1.0882 0.3689 0.037 Uiso 1 1 calc R U . . .
C108 C 0.1585(6) 1.1152(3) 0.2985(3) 0.019(2) Uani 1 1 d . . . . .
H108 H 0.1207 1.0955 0.2938 0.023 Uiso 1 1 calc R U . . .
C109 C 0.3609(6) 0.8014(3) 0.4269(3) 0.019(2) Uani 1 1 d . . . . .
C110 C 0.3413(6) 0.7730(3) 0.4729(4) 0.025(2) Uani 1 1 d . . . . .
H110 H 0.3233 0.7879 0.4950 0.030 Uiso 1 1 calc R U . . .
C111 C 0.3484(6) 0.7211(3) 0.4867(4) 0.026(2) Uani 1 1 d . . . . .
H111 H 0.3359 0.7006 0.5186 0.032 Uiso 1 1 calc R U . . .
C112 C 0.3734(6) 0.7002(3) 0.4542(4) 0.030(3) Uani 1 1 d . . . . .
H112 H 0.3770 0.6653 0.4637 0.036 Uiso 1 1 calc R U . . .
C113 C 0.3934(6) 0.7293(3) 0.4079(3) 0.0215(16) Uani 1 1 d . . . . .
H113 H 0.4116 0.7147 0.3855 0.026 Uiso 1 1 calc R U . . .
C114 C 0.3864(6) 0.7799(3) 0.3946(4) 0.0215(16) Uani 1 1 d . . . . .
C115 C 0.3229(6) 1.1856(3) 0.0970(3) 0.019(2) Uani 1 1 d . . . . .
C116 C 0.3392(6) 1.2121(3) 0.0499(4) 0.028(2) Uani 1 1 d . . . . .
H116 H 0.3673 1.1959 0.0298 0.033 Uiso 1 1 calc R U . . .
C117 C 0.3131(7) 1.2631(3) 0.0327(4) 0.032(3) Uani 1 1 d . . . . .
H117 H 0.3240 1.2824 0.0003 0.039 Uiso 1 1 calc R U . . .
C118 C 0.2713(7) 1.2862(3) 0.0624(4) 0.034(3) Uani 1 1 d . . . . .
H118 H 0.2527 1.3211 0.0500 0.041 Uiso 1 1 calc R U . . .
C119 C 0.2567(7) 1.2596(3) 0.1088(4) 0.031(3) Uani 1 1 d . . . . .
H119 H 0.2279 1.2757 0.1289 0.037 Uiso 1 1 calc R U . . .
C120 C 0.2840(6) 1.2091(3) 0.1265(3) 0.022(2) Uani 1 1 d . . . . .
C121 C 0.0007(6) 0.5462(3) 0.2518(3) 0.018(2) Uani 1 1 d . . . . .
C122 C -0.0755(6) 0.5525(3) 0.2411(3) 0.020(2) Uani 1 1 d . . . . .
C123 C 0.1007(7) 0.4484(3) 0.2099(3) 0.023(2) Uani 1 1 d . . . . .
C124 C 0.0379(7) 0.4234(3) 0.2167(3) 0.024(2) Uani 1 1 d . . . . .
C125 C 0.2485(6) 0.5100(3) 0.2984(3) 0.019(2) Uani 1 1 d . . . . .
C126 C 0.3259(6) 0.5014(3) 0.3099(3) 0.019(2) Uani 1 1 d . . . . .
C127 C 0.3056(6) 0.5259(3) 0.1796(4) 0.026(2) Uani 1 1 d . . . . .
C128 C 0.3708(6) 0.5463(3) 0.1718(3) 0.022(2) Uani 1 1 d . . . . .
C129 C -0.1756(6) 0.5531(3) 0.2403(3) 0.017(2) Uani 1 1 d . . . . .
C130 C -0.2076(6) 0.5236(3) 0.2910(3) 0.021(2) Uani 1 1 d . . . . .
C131 C -0.1981(6) 0.4719(3) 0.3079(4) 0.028(2) Uani 1 1 d . . . . .
H131 H -0.1737 0.4552 0.2877 0.033 Uiso 1 1 calc R U . . .
C132 C -0.2245(6) 0.4449(4) 0.3544(4) 0.030(3) Uani 1 1 d . . . . .
H132 H -0.2194 0.4098 0.3654 0.037 Uiso 1 1 calc R U . . .
C133 C -0.2576(7) 0.4678(4) 0.3844(4) 0.039(3) Uani 1 1 d . . . . .
H133 H -0.2745 0.4491 0.4162 0.047 Uiso 1 1 calc R U . . .
C134 C -0.2661(7) 0.5191(4) 0.3673(4) 0.040(3) Uani 1 1 d . . . . .
H134 H -0.2893 0.5356 0.3877 0.048 Uiso 1 1 calc R U . . .
C135 C -0.2417(6) 0.5465(4) 0.3214(4) 0.028(2) Uani 1 1 d . . . . .
H135 H -0.2483 0.5816 0.3106 0.034 Uiso 1 1 calc R U . . .
C136 C -0.2272(6) 0.6063(3) 0.2222(4) 0.025(2) Uani 1 1 d . . . . .
C137 C -0.1864(9) 0.6472(4) 0.2143(4) 0.049(3) Uani 1 1 d . . . . .
H137 H -0.1243 0.6428 0.2199 0.058 Uiso 1 1 calc R U . . .
C138 C -0.2354(11) 0.6949(5) 0.1981(5) 0.073(5) Uani 1 1 d . . . . .
H138 H -0.2076 0.7234 0.1914 0.088 Uiso 1 1 calc R U . . .
C139 C -0.3287(12) 0.6989(6) 0.1920(5) 0.077(5) Uani 1 1 d . . . . .
H139 H -0.3641 0.7308 0.1812 0.093 Uiso 1 1 calc R U . . .
C140 C -0.3687(9) 0.6584(6) 0.2013(5) 0.066(4) Uani 1 1 d . . . . .
H140 H -0.4318 0.6621 0.1979 0.079 Uiso 1 1 calc R U . . .
C141 C -0.3188(7) 0.6119(5) 0.2155(4) 0.045(3) Uani 1 1 d . . . . .
H141 H -0.3466 0.5838 0.2207 0.054 Uiso 1 1 calc R U . . .
C142 C -0.0331(6) 0.3975(3) 0.2110(4) 0.025(2) Uani 1 1 d . . . . .
C143 C -0.0321(7) 0.3436(3) 0.2464(3) 0.024(2) Uani 1 1 d . . . . .
C144 C -0.1097(7) 0.3226(4) 0.2580(4) 0.035(3) Uani 1 1 d . . . . .
H144 H -0.1649 0.3420 0.2458 0.042 Uiso 1 1 calc R U . . .
C145 C -0.1089(9) 0.2731(4) 0.2875(4) 0.046(3) Uani 1 1 d . . . . .
H145 H -0.1628 0.2583 0.2948 0.055 Uiso 1 1 calc R U . . .
C146 C -0.0275(10) 0.2452(4) 0.3062(4) 0.049(3) Uani 1 1 d . . . . .
H146 H -0.0263 0.2114 0.3270 0.058 Uiso 1 1 calc R U . . .
C147 C 0.0492(9) 0.2661(4) 0.2946(4) 0.046(3) Uani 1 1 d . . . . .
H147 H 0.1045 0.2468 0.3069 0.055 Uiso 1 1 calc R U . . .
C148 C 0.0477(7) 0.3155(3) 0.2649(4) 0.030(2) Uani 1 1 d . . . . .
H148 H 0.1018 0.3301 0.2573 0.036 Uiso 1 1 calc R U . . .
C149 C -0.0163(11) 0.3964(4) 0.1624(5) 0.0605(17) Uani 1 1 d . . . . .
C150 C 0.0728(11) 0.3860(4) 0.1444(4) 0.0605(17) Uani 1 1 d . . . . .
H150 H 0.1235 0.3830 0.1609 0.073 Uiso 1 1 calc R U . . .
C151 C 0.0855(11) 0.3802(4) 0.1010(4) 0.0605(17) Uani 1 1 d . . . . .
H151 H 0.1449 0.3732 0.0881 0.073 Uiso 1 1 calc R U . . .
C152 C 0.0099(10) 0.3847(4) 0.0775(5) 0.0605(17) Uani 1 1 d . . . . .
H152 H 0.0176 0.3812 0.0483 0.073 Uiso 1 1 calc R U . . .
C153 C -0.0745(11) 0.3940(4) 0.0966(4) 0.0605(17) Uani 1 1 d . . . . .
H153 H -0.1257 0.3964 0.0807 0.073 Uiso 1 1 calc R U . . .
C154 C -0.0880(11) 0.4001(4) 0.1382(5) 0.0605(17) Uani 1 1 d . . . . .
H154 H -0.1481 0.4071 0.1504 0.073 Uiso 1 1 calc R U . . .
C155 C 0.4164(6) 0.4986(3) 0.3248(4) 0.022(2) Uani 1 1 d . . . . .
C156 C 0.4316(6) 0.4573(3) 0.3729(4) 0.027(2) Uani 1 1 d . . . . .
C157 C 0.3597(7) 0.4368(4) 0.4044(4) 0.039(3) Uani 1 1 d . . . . .
H157 H 0.2992 0.4488 0.3955 0.046 Uiso 1 1 calc R U . . .
C158 C 0.3745(7) 0.4004(4) 0.4470(4) 0.046(3) Uani 1 1 d . . . . .
H158 H 0.3253 0.3869 0.4679 0.055 Uiso 1 1 calc R U . . .
C159 C 0.4632(8) 0.3835(4) 0.4593(5) 0.056(4) Uani 1 1 d . . . . .
H159 H 0.4740 0.3578 0.4891 0.067 Uiso 1 1 calc R U . . .
C160 C 0.5349(7) 0.4019(4) 0.4306(4) 0.045(3) Uani 1 1 d . . . . .
H160 H 0.5948 0.3898 0.4404 0.054 Uiso 1 1 calc R U . . .
C161 C 0.5198(7) 0.4395(4) 0.3861(4) 0.036(3) Uani 1 1 d . . . . .
H161 H 0.5696 0.4526 0.3653 0.043 Uiso 1 1 calc R U . . .
C162 C 0.4224(7) 0.5486(4) 0.3271(5) 0.042(2) Uani 1 1 d . . . . .
C163 C 0.5010(7) 0.5689(4) 0.3108(4) 0.042(2) Uani 1 1 d . . . . .
H163 H 0.5497 0.5540 0.2959 0.050 Uiso 1 1 calc R U . . .
C164 C 0.5077(10) 0.6127(5) 0.3168(6) 0.081(4) Uani 1 1 d . . . . .
H164 H 0.5637 0.6255 0.3081 0.097 Uiso 1 1 calc R U . . .
C165 C 0.4398(10) 0.6361(6) 0.3340(7) 0.081(4) Uani 1 1 d . . . . .
H165 H 0.4424 0.6684 0.3325 0.097 Uiso 1 1 calc R U . . .
C166 C 0.3631(11) 0.6128(6) 0.3545(7) 0.094(6) Uani 1 1 d . . . . .
H166 H 0.3171 0.6267 0.3715 0.113 Uiso 1 1 calc R U . . .
C167 C 0.3541(10) 0.5694(5) 0.3499(6) 0.077(5) Uani 1 1 d . . . . .
H167 H 0.3008 0.5543 0.3626 0.093 Uiso 1 1 calc R U . . .
C168 C 0.4626(6) 0.5619(3) 0.1615(4) 0.026(2) Uani 1 1 d . . . . .
C169 C 0.4650(7) 0.6116(4) 0.1188(4) 0.032(3) Uani 1 1 d . . . . .
C170 C 0.4042(8) 0.6288(4) 0.0850(4) 0.048(3) Uani 1 1 d . . . . .
H170 H 0.3578 0.6100 0.0874 0.058 Uiso 1 1 calc R U . . .
C171 C 0.4101(8) 0.6734(5) 0.0476(5) 0.063(4) Uani 1 1 d . . . . .
H171 H 0.3687 0.6849 0.0239 0.075 Uiso 1 1 calc R U . . .
C172 C 0.4758(9) 0.7013(5) 0.0447(5) 0.069(5) Uani 1 1 d . . . . .
H172 H 0.4786 0.7326 0.0194 0.083 Uiso 1 1 calc R U . . .
C173 C 0.5381(8) 0.6839(4) 0.0786(5) 0.054(4) Uani 1 1 d . . . . .
H173 H 0.5841 0.7029 0.0764 0.065 Uiso 1 1 calc R U . . .
C174 C 0.5330(7) 0.6390(4) 0.1155(4) 0.038(3) Uani 1 1 d . . . . .
H174 H 0.5758 0.6268 0.1387 0.045 Uiso 1 1 calc R U . . .
C175 C 0.5307(6) 0.5217(3) 0.1491(4) 0.025(2) Uani 1 1 d . . . . .
C176 C 0.5066(7) 0.4990(4) 0.1231(4) 0.036(3) Uani 1 1 d . . . . .
H176 H 0.4466 0.5063 0.1135 0.044 Uiso 1 1 calc R U . . .
C177 C 0.5702(7) 0.4652(5) 0.1109(4) 0.046(3) Uani 1 1 d . . . . .
H177 H 0.5533 0.4485 0.0936 0.055 Uiso 1 1 calc R U . . .
C178 C 0.6562(7) 0.4559(4) 0.1235(4) 0.045(3) Uani 1 1 d . . . . .
H178 H 0.6999 0.4332 0.1146 0.054 Uiso 1 1 calc R U . . .
C179 C 0.6808(7) 0.4791(4) 0.1490(5) 0.048(3) Uani 1 1 d . . . . .
H179 H 0.7413 0.4725 0.1578 0.057 Uiso 1 1 calc R U . . .
C180 C 0.6180(7) 0.5118(4) 0.1618(4) 0.039(3) Uani 1 1 d . . . . .
H180 H 0.6349 0.5277 0.1796 0.046 Uiso 1 1 calc R U . . .
C181 C 0.4133(6) 0.3203(3) 0.3299(4) 0.028(2) Uani 1 1 d . . . . .
C182 C 0.4414(8) 0.3331(4) 0.3640(4) 0.040(3) Uani 1 1 d . . . . .
H182 H 0.4082 0.3603 0.3706 0.048 Uiso 1 1 calc R U . . .
C183 C 0.5155(9) 0.3069(5) 0.3874(5) 0.063(4) Uani 1 1 d . . . . .
H183 H 0.5339 0.3157 0.4104 0.076 Uiso 1 1 calc R U . . .
C184 C 0.5640(9) 0.2677(4) 0.3782(5) 0.056(4) Uani 1 1 d . . . . .
H184 H 0.6161 0.2500 0.3949 0.067 Uiso 1 1 calc R U . . .
C185 C 0.5391(7) 0.2533(4) 0.3452(4) 0.045(3) Uani 1 1 d . . . . .
H185 H 0.5728 0.2259 0.3391 0.054 Uiso 1 1 calc R U . . .
C186 C 0.4618(7) 0.2808(4) 0.3209(4) 0.033(3) Uani 1 1 d . . . . .
H186 H 0.4430 0.2718 0.2981 0.040 Uiso 1 1 calc R U . . .
C187 C 0.3243(6) 0.3541(3) 0.2437(4) 0.025(2) Uani 1 1 d . . . . .
C188 C 0.2893(8) 0.3169(3) 0.2377(4) 0.036(3) Uani 1 1 d . . . . .
H188 H 0.2627 0.2921 0.2638 0.044 Uiso 1 1 calc R U . . .
C189 C 0.2935(10) 0.3164(4) 0.1942(4) 0.059(2) Uani 1 1 d . . . . .
H189 H 0.2698 0.2911 0.1900 0.070 Uiso 1 1 calc R U . . .
C190 C 0.3324(10) 0.3526(4) 0.1560(4) 0.059(2) Uani 1 1 d . . . . .
H190 H 0.3334 0.3530 0.1254 0.070 Uiso 1 1 calc R U . . .
C191 C 0.3694(10) 0.3878(4) 0.1630(4) 0.059(2) Uani 1 1 d . . . . .
H191 H 0.3984 0.4117 0.1371 0.070 Uiso 1 1 calc R U . . .
C192 C 0.3658(10) 0.3895(4) 0.2058(4) 0.059(2) Uani 1 1 d . . . . .
H192 H 0.3911 0.4144 0.2098 0.070 Uiso 1 1 calc R U . . .
C193 C -0.0246(6) 0.3615(3) 0.3933(3) 0.018(2) Uani 1 1 d . . . . .
C194 C -0.0644(6) 0.3547(3) 0.4374(4) 0.028(2) Uani 1 1 d . . . . .
H194 H -0.0481 0.3723 0.4540 0.033 Uiso 1 1 calc R U . . .
C195 C -0.1279(7) 0.3225(4) 0.4577(4) 0.033(3) Uani 1 1 d . . . . .
H195 H -0.1565 0.3189 0.4877 0.040 Uiso 1 1 calc R U . . .
C196 C -0.1498(7) 0.2960(3) 0.4348(4) 0.033(3) Uani 1 1 d . . . . .
H196 H -0.1918 0.2732 0.4497 0.040 Uiso 1 1 calc R U . . .
C197 C -0.1123(7) 0.3018(4) 0.3911(4) 0.035(3) Uani 1 1 d . . . . .
H197 H -0.1291 0.2838 0.3751 0.042 Uiso 1 1 calc R U . . .
C198 C -0.0487(6) 0.3346(3) 0.3701(4) 0.030(3) Uani 1 1 d . . . . .
H198 H -0.0217 0.3387 0.3397 0.035 Uiso 1 1 calc R U . . .
C199 C 0.0447(6) 0.4461(3) 0.3909(3) 0.017(2) Uani 1 1 d . . . . .
C200 C 0.0912(6) 0.4396(3) 0.4288(3) 0.023(2) Uani 1 1 d . . . . .
H200 H 0.1345 0.4109 0.4412 0.027 Uiso 1 1 calc R U . . .
C201 C 0.0751(6) 0.4744(3) 0.4486(4) 0.025(2) Uani 1 1 d . . . . .
H201 H 0.1072 0.4695 0.4745 0.030 Uiso 1 1 calc R U . . .
C202 C 0.0124(6) 0.5163(3) 0.4308(4) 0.027(2) Uani 1 1 d . . . . .
H202 H 0.0020 0.5405 0.4441 0.033 Uiso 1 1 calc R U . . .
C203 C -0.0354(6) 0.5229(3) 0.3933(4) 0.023(2) Uani 1 1 d . . . . .
H203 H -0.0788 0.5517 0.3812 0.028 Uiso 1 1 calc R U . . .
C204 C -0.0205(6) 0.4881(3) 0.3737(3) 0.019(2) Uani 1 1 d . . . . .
H204 H -0.0543 0.4925 0.3485 0.023 Uiso 1 1 calc R U . . .
C205 C 0.1043(6) 0.6648(3) 0.2420(3) 0.023(2) Uani 1 1 d . . . . .
C206 C 0.0190(7) 0.6926(4) 0.2403(4) 0.038(3) Uani 1 1 d . . . . .
H206 H -0.0030 0.7156 0.2113 0.045 Uiso 1 1 calc R U . . .
C207 C -0.0338(8) 0.6860(4) 0.2820(5) 0.046(3) Uani 1 1 d . . . . .
H207 H -0.0920 0.7054 0.2810 0.055 Uiso 1 1 calc R U . . .
C208 C -0.0045(9) 0.6521(4) 0.3251(4) 0.044(3) Uani 1 1 d . . . . .
H208 H -0.0421 0.6476 0.3531 0.053 Uiso 1 1 calc R U . . .
C209 C 0.0807(8) 0.6254(4) 0.3259(4) 0.038(3) Uani 1 1 d . . . . .
H209 H 0.1019 0.6021 0.3549 0.046 Uiso 1 1 calc R U . . .
C210 C 0.1364(8) 0.6315(3) 0.2854(4) 0.030(3) Uani 1 1 d . . . . .
H210 H 0.1957 0.6134 0.2868 0.037 Uiso 1 1 calc R U . . .
C211 C 0.2524(7) 0.7132(3) 0.1801(4) 0.027(2) Uani 1 1 d . . . . .
C212 C 0.3370(8) 0.7072(4) 0.1574(5) 0.060(4) Uani 1 1 d . . . . .
H212 H 0.3563 0.6786 0.1502 0.072 Uiso 1 1 calc R U . . .
C213 C 0.3933(9) 0.7431(5) 0.1454(6) 0.075(5) Uani 1 1 d . . . . .
H213 H 0.4514 0.7391 0.1298 0.091 Uiso 1 1 calc R U . . .
C214 C 0.3657(8) 0.7836(4) 0.1557(5) 0.055(4) Uani 1 1 d . . . . .
H214 H 0.4043 0.8082 0.1473 0.066 Uiso 1 1 calc R U . . .
C215 C 0.2820(8) 0.7893(4) 0.1783(5) 0.051(3) Uani 1 1 d . . . . .
H215 H 0.2631 0.8177 0.1859 0.061 Uiso 1 1 calc R U . . .
C216 C 0.2267(8) 0.7548(4) 0.1898(4) 0.037(3) Uani 1 1 d . . . . .
H216 H 0.1686 0.7594 0.2050 0.044 Uiso 1 1 calc R U . . .
C217 C -0.0169(17) 0.6701(9) 0.0700(8) 0.026(4) Uani 0.50(4) 1 d . U P C 5
C218 C -0.0774(17) 0.6918(9) 0.0967(9) 0.026(4) Uani 0.50(4) 1 d . . P C 5
H218 H -0.0716 0.6809 0.1293 0.031 Uiso 0.50(4) 1 calc R U P C 5
C219 C -0.1491(16) 0.7309(8) 0.0744(10) 0.026(4) Uani 0.50(4) 1 d . U P C 5
H219 H -0.1956 0.7440 0.0918 0.031 Uiso 0.50(4) 1 calc R U P C 5
C220 C -0.1452(16) 0.7483(8) 0.0250(10) 0.026(4) Uani 0.50(4) 1 d . U P C 5
H220 H -0.1880 0.7757 0.0085 0.031 Uiso 0.50(4) 1 calc R U P C 5
C221 C -0.0807(18) 0.7265(11) -0.0004(10) 0.026(4) Uani 0.50(4) 1 d . U P C 5
H221 H -0.0808 0.7391 -0.0335 0.031 Uiso 0.50(4) 1 calc R U P C 5
C222 C -0.0184(18) 0.6878(11) 0.0217(9) 0.026(4) Uani 0.50(4) 1 d . U P C 5
H222 H 0.0242 0.6727 0.0043 0.031 Uiso 0.50(4) 1 calc R U P C 5
C417 C -0.0027(14) 0.6606(7) 0.0649(6) 0.041(5) Uani 0.50(4) 1 d G U P C 6
C418 C -0.0685(15) 0.6872(7) 0.0848(7) 0.041(5) Uani 0.50(4) 1 d G . P C 6
H418 H -0.0718 0.6792 0.1175 0.049 Uiso 0.50(4) 1 calc R U P C 6
C419 C -0.1294(13) 0.7255(7) 0.0569(10) 0.041(5) Uani 0.50(4) 1 d G U P C 6
H419 H -0.1743 0.7437 0.0705 0.049 Uiso 0.50(4) 1 calc R U P C 6
C420 C -0.1245(15) 0.7371(7) 0.0091(9) 0.037(8) Uani 0.50(4) 1 d G U P C 6
H420 H -0.1661 0.7633 -0.0100 0.044 Uiso 0.50(4) 1 calc R U P C 6
C421 C -0.0587(17) 0.7105(9) -0.0109(6) 0.041(8) Uani 0.50(4) 1 d G . P C 6
H421 H -0.0554 0.7184 -0.0436 0.049 Uiso 0.50(4) 1 calc R U P C 6
C422 C 0.0022(14) 0.6722(9) 0.0170(6) 0.032(7) Uani 0.50(4) 1 d G . P C 6
H422 H 0.0471 0.6540 0.0034 0.039 Uiso 0.50(4) 1 calc R U P C 6
C223 C 0.1089(16) 0.5820(7) 0.0725(8) 0.034(3) Uani 0.519(16) 1 d . . P C 7
C224 C 0.1741(15) 0.5886(7) 0.0361(8) 0.034(3) Uani 0.519(16) 1 d . . P C 7
H224 H 0.2054 0.6166 0.0255 0.041 Uiso 0.519(16) 1 calc R U P C 7
C225 C 0.1945(16) 0.5555(7) 0.0150(7) 0.034(3) Uani 0.519(16) 1 d . . P C 7
H225 H 0.2390 0.5605 -0.0106 0.041 Uiso 0.519(16) 1 calc R U P C 7
C226 C 0.1504(15) 0.5152(7) 0.0309(7) 0.034(3) Uani 0.519(16) 1 d . . P C 7
H226 H 0.1666 0.4916 0.0169 0.041 Uiso 0.519(16) 1 calc R U P C 7
C227 C 0.0851(15) 0.5077(7) 0.0656(7) 0.034(3) Uani 0.519(16) 1 d . . P C 7
H227 H 0.0549 0.4795 0.0752 0.041 Uiso 0.519(16) 1 calc R U P C 7
C228 C 0.0608(16) 0.5407(7) 0.0877(7) 0.034(3) Uani 0.519(16) 1 d . . P C 7
H228 H 0.0139 0.5359 0.1121 0.041 Uiso 0.519(16) 1 calc R U P C 7
C423 C 0.1411(13) 0.5754(6) 0.0731(7) 0.049(4) Uani 0.481(16) 1 d G U P C 8
C424 C 0.2144(13) 0.5867(5) 0.0402(7) 0.049(4) Uani 0.481(16) 1 d G U P C 8
H424 H 0.2344 0.6181 0.0300 0.059 Uiso 0.481(16) 1 calc R U P C 8
C425 C 0.2584(12) 0.5521(6) 0.0222(6) 0.049(4) Uani 0.481(16) 1 d G . P C 8
H425 H 0.3085 0.5598 -0.0003 0.059 Uiso 0.481(16) 1 calc R U P C 8
C426 C 0.2291(14) 0.5061(5) 0.0371(6) 0.049(4) Uani 0.481(16) 1 d G . P C 8
H426 H 0.2592 0.4824 0.0248 0.059 Uiso 0.481(16) 1 calc R U P C 8
C427 C 0.1558(14) 0.4948(5) 0.0700(6) 0.049(4) Uani 0.481(16) 1 d G . P C 8
H427 H 0.1358 0.4634 0.0802 0.059 Uiso 0.481(16) 1 calc R U P C 8
C428 C 0.1118(12) 0.5295(7) 0.0880(6) 0.049(4) Uani 0.481(16) 1 d G . P C 8
H428 H 0.0617 0.5218 0.1105 0.059 Uiso 0.481(16) 1 calc R U P C 8
C229 C 0.1751(6) 0.3162(3) 0.4024(3) 0.021(2) Uani 1 1 d . . . . .
C230 C 0.1536(6) 0.2875(3) 0.4487(4) 0.026(2) Uani 1 1 d . . . . .
H230 H 0.1239 0.3022 0.4697 0.031 Uiso 1 1 calc R U . . .
C231 C 0.1767(7) 0.2366(4) 0.4634(4) 0.037(3) Uani 1 1 d . . . . .
H231 H 0.1615 0.2157 0.4948 0.044 Uiso 1 1 calc R U . . .
C232 C 0.2218(7) 0.2160(3) 0.4326(4) 0.034(3) Uani 1 1 d . . . . .
H232 H 0.2376 0.1810 0.4432 0.040 Uiso 1 1 calc R U . . .
C233 C 0.2443(6) 0.2452(3) 0.3867(4) 0.028(2) Uani 1 1 d . . . . .
H233 H 0.2765 0.2306 0.3660 0.033 Uiso 1 1 calc R U . . .
C234 C 0.2189(6) 0.2962(3) 0.3713(3) 0.020(2) Uani 1 1 d . . . . .
C235 C 0.1253(6) 0.7264(3) 0.1050(3) 0.021(2) Uani 1 1 d . . . . .
C236 C 0.1159(7) 0.7775(3) 0.0903(4) 0.032(3) Uani 1 1 d . . . . .
H236 H 0.0950 0.7930 0.1118 0.038 Uiso 1 1 calc R U . . .
C237 C 0.1375(7) 0.8058(4) 0.0433(4) 0.036(3) Uani 1 1 d . . . . .
H237 H 0.1340 0.8407 0.0328 0.043 Uiso 1 1 calc R U . . .
C238 C 0.1636(7) 0.7831(4) 0.0125(4) 0.034(3) Uani 1 1 d . . . . .
H238 H 0.1768 0.8028 -0.0195 0.041 Uiso 1 1 calc R U . . .
C239 C 0.1713(6) 0.7320(4) 0.0270(4) 0.026(2) Uani 1 1 d . . . . .
H239 H 0.1883 0.7165 0.0053 0.032 Uiso 1 1 calc R U . . .
C240 C 0.1533(6) 0.7043(3) 0.0741(3) 0.020(2) Uani 1 1 d . . . . .
C241 C 0.7728(8) 0.8780(4) 0.4118(5) 0.054(4) Uani 1 1 d . . . . .
H24B H 0.7861 0.8802 0.3796 0.082 Uiso 1 1 calc R U . . .
H24C H 0.7618 0.8443 0.4324 0.082 Uiso 1 1 calc R U . . .
H24D H 0.8245 0.8860 0.4219 0.082 Uiso 1 1 calc R U . . .
C242 C 0.6895(7) 0.9144(4) 0.4143(4) 0.031(2) Uani 1 1 d . . . . .
C243 C 0.6628(8) 0.9154(5) 0.4604(4) 0.055(3) Uani 1 1 d . . . . .
H24E H 0.6087 0.9401 0.4587 0.083 Uiso 1 1 calc R U . . .
H24F H 0.7125 0.9243 0.4713 0.083 Uiso 1 1 calc R U . . .
H24G H 0.6493 0.8826 0.4824 0.083 Uiso 1 1 calc R U . . .
C244 C 0.9066(7) 0.1515(4) 0.2673(4) 0.040(3) Uani 1 1 d . . . . .
H24H H 0.9624 0.1527 0.2793 0.060 Uiso 1 1 calc R U . . .
H24I H 0.8588 0.1437 0.2927 0.060 Uiso 1 1 calc R U . . .
H24J H 0.8875 0.1838 0.2427 0.060 Uiso 1 1 calc R U . . .
C245 C 0.9238(6) 0.1121(3) 0.2474(4) 0.027(2) Uani 1 1 d . . . . .
C246 C 0.8442(7) 0.1060(4) 0.2269(4) 0.045(3) Uani 1 1 d . . . . .
H24K H 0.8624 0.0798 0.2148 0.068 Uiso 1 1 calc R U . . .
H24L H 0.8240 0.1373 0.2014 0.068 Uiso 1 1 calc R U . . .
H24M H 0.7946 0.0970 0.2512 0.068 Uiso 1 1 calc R U . . .
C247 C 0.7857(10) 0.8468(7) 0.1475(7) 0.112(8) Uani 1 1 d . . . . .
H24N H 0.7820 0.8315 0.1817 0.168 Uiso 1 1 calc R U . . .
H24O H 0.7326 0.8416 0.1360 0.168 Uiso 1 1 calc R U . . .
H24P H 0.7871 0.8825 0.1371 0.168 Uiso 1 1 calc R U . . .
C248 C 0.8694(8) 0.8237(5) 0.1287(5) 0.048(3) Uani 1 1 d . . . . .
C249 C 0.8809(10) 0.8451(6) 0.0768(5) 0.092(6) Uani 1 1 d . . . . .
H24Q H 0.9370 0.8285 0.0664 0.138 Uiso 1 1 calc R U . . .
H24R H 0.8840 0.8807 0.0656 0.138 Uiso 1 1 calc R U . . .
H24S H 0.8291 0.8402 0.0641 0.138 Uiso 1 1 calc R U . . .
C250 C 0.3708(11) 0.3428(6) 0.5859(6) 0.088(3) Uani 1 1 d . . . . .
H25B H 0.4263 0.3269 0.5742 0.133 Uiso 1 1 calc R U . . .
H25C H 0.3784 0.3766 0.5808 0.133 Uiso 1 1 calc R U . . .
H25D H 0.3196 0.3440 0.5690 0.133 Uiso 1 1 calc R U . . .
C251 C 0.3529(12) 0.3139(7) 0.6367(7) 0.088(3) Uani 1 1 d . . . . .
C252 C 0.2716(10) 0.3312(6) 0.6607(6) 0.088(3) Uani 1 1 d . . . . .
H25E H 0.2679 0.3086 0.6937 0.133 Uiso 1 1 calc R U . . .
H25F H 0.2176 0.3318 0.6461 0.133 Uiso 1 1 calc R U . . .
H25G H 0.2750 0.3647 0.6584 0.133 Uiso 1 1 calc R U . . .
C256 C 0.0365(9) 0.0646(4) 0.4968(5) 0.063(4) Uani 1 1 d . . . . .
H25N H 0.0769 0.0375 0.5182 0.094 Uiso 1 1 calc R U . . .
H25O H 0.0122 0.0525 0.4767 0.094 Uiso 1 1 calc R U . . .
H25P H -0.0136 0.0764 0.5150 0.094 Uiso 1 1 calc R U . . .
C257 C 0.0875(7) 0.1054(4) 0.4679(4) 0.037(3) Uani 1 1 d . . . . .
C258 C 0.0344(7) 0.1516(4) 0.4327(4) 0.046(3) Uani 1 1 d . . . . .
H25Q H 0.0750 0.1764 0.4158 0.068 Uiso 1 1 calc R U . . .
H25R H -0.0157 0.1655 0.4494 0.068 Uiso 1 1 calc R U . . .
H25S H 0.0101 0.1423 0.4104 0.068 Uiso 1 1 calc R U . . .
C259 C 0.7756(11) 0.6120(6) 0.0769(6) 0.090(6) Uani 1 1 d D . . . .
H25T H 0.7650 0.6205 0.1046 0.135 Uiso 1 1 calc R U . . .
H25U H 0.7177 0.6087 0.0682 0.135 Uiso 1 1 calc R U . . .
H25V H 0.8032 0.6383 0.0509 0.135 Uiso 1 1 calc R U . . .
C260 C 0.8348(11) 0.5665(6) 0.0871(6) 0.071(4) Uani 1 1 d D U . . .
C261 C 0.8572(15) 0.5471(8) 0.0505(8) 0.151(9) Uani 1 1 d D U . . .
H26B H 0.8980 0.5156 0.0620 0.227 Uiso 1 1 calc R U . . .
H26C H 0.8871 0.5711 0.0232 0.227 Uiso 1 1 calc R U . . .
H26D H 0.8014 0.5417 0.0415 0.227 Uiso 1 1 calc R U . . .
C262 C 0.6635(8) 0.4020(5) 0.2845(6) 0.068(5) Uani 1 1 d . . . . .
H26E H 0.6387 0.4260 0.2987 0.101 Uiso 1 1 calc R U . . .
H26F H 0.7132 0.4146 0.2612 0.101 Uiso 1 1 calc R U . . .
H26G H 0.6865 0.3703 0.3088 0.101 Uiso 1 1 calc R U . . .
C263 C 0.5898(7) 0.3943(4) 0.2610(4) 0.036(3) Uani 1 1 d . . . . .
C264 C 0.6129(7) 0.3590(4) 0.2375(4) 0.043(3) Uani 1 1 d . . . . .
H26H H 0.5589 0.3576 0.2240 0.065 Uiso 1 1 calc R U . . .
H26I H 0.6341 0.3259 0.2603 0.065 Uiso 1 1 calc R U . . .
H26K H 0.6608 0.3700 0.2126 0.065 Uiso 1 1 calc R U . . .
O4 O 0.0405(4) 0.9310(2) 0.3066(2) 0.0241(15) Uani 1 1 d . . . . .
H1 H 0.0375 0.9566 0.2818 0.036 Uiso 1 1 calc R U . . .
O3 O 0.0227(4) 1.0107(2) 0.2180(2) 0.0213(14) Uani 1 1 d . . . . .
H2 H 0.0494 1.0112 0.2396 0.032 Uiso 1 1 calc R U . . .
O2 O 0.6438(4) 1.0761(2) 0.2904(3) 0.0335(18) Uani 1 1 d . . . . .
H3 H 0.6449 1.0460 0.3077 0.050 Uiso 1 1 calc R U . . .
O1 O 0.6922(4) 0.9813(2) 0.2881(2) 0.0196(14) Uani 1 1 d . . . . .
H4 H 0.6715 0.9660 0.3155 0.029 Uiso 1 1 calc R U . . .
O12 O -0.1901(4) 0.5273(2) 0.2129(2) 0.0251(16) Uani 1 1 d . . . . .
H5 H -0.1681 0.5412 0.1854 0.038 Uiso 1 1 calc R U . . .
O11 O -0.1206(4) 0.4234(2) 0.2169(3) 0.0299(17) Uani 1 1 d . . . . .
H6 H -0.1248 0.4527 0.1969 0.045 Uiso 1 1 calc R U . . .
O10 O 0.4845(4) 0.4929(2) 0.2904(2) 0.0200(14) Uani 1 1 d . . . . .
H7 H 0.4690 0.4749 0.2786 0.030 Uiso 1 1 calc R U . . .
O9 O 0.4884(4) 0.5693(2) 0.1991(2) 0.0295(16) Uani 1 1 d . . . . .
H8 H 0.4895 0.5428 0.2230 0.044 Uiso 1 1 calc R U . . .
O5 O 0.3518(4) 0.8538(2) 0.4120(2) 0.0209(15) Uani 1 1 d . . . . .
O6 O 0.4162(4) 0.8084(2) 0.3496(2) 0.0199(14) Uani 1 1 d . . . . .
O7 O 0.3434(4) 1.1336(2) 0.1157(2) 0.0245(16) Uani 1 1 d . . . . .
O8 O 0.2768(4) 1.1823(2) 0.1751(2) 0.0227(15) Uani 1 1 d . . . . .
O13 O 0.2319(4) 0.3254(2) 0.3239(2) 0.0207(15) Uani 1 1 d . . . . .
O14 O 0.1557(4) 0.3685(2) 0.3876(2) 0.0227(15) Uani 1 1 d . . . . .
O15 O 0.1009(4) 0.6983(2) 0.1516(2) 0.0213(15) Uani 1 1 d . . . . .
O16 O 0.1633(4) 0.6527(2) 0.0889(2) 0.0203(15) Uani 1 1 d . . . . .
O17 O 0.3564(8) 0.2008(3) 0.9034(4) 0.100(4) Uani 1 1 d . . . . .
O18 O 0.4517(7) 0.1782(4) 0.9633(4) 0.092(4) Uani 1 1 d . . . . .
O19 O 0.4203(9) 0.1203(3) 0.9382(4) 0.109(5) Uani 1 1 d . . . . .
O20 O 0.3088(6) 0.1552(3) 0.9791(3) 0.064(3) Uani 1 1 d . . . . .
O21 O 0.0498(8) 0.3122(7) 0.5417(5) 0.147(6) Uani 1 1 d . . . . .
O22 O 0.1474(8) 0.2975(3) 0.6001(3) 0.092(4) Uani 1 1 d . . . . .
O23 O 0.1922(5) 0.3396(3) 0.5213(3) 0.051(2) Uani 1 1 d . . . . .
O24 O 0.0773(10) 0.3752(4) 0.5604(4) 0.136(6) Uani 1 1 d . . . . .
O25 O 0.3196(9) 0.8411(4) 0.5689(5) 0.111(2) Uani 1 1 d . . . . .
O26 O 0.2163(9) 0.7965(4) 0.5759(5) 0.111(2) Uani 1 1 d . . . . .
O27 O 0.2300(8) 0.8226(4) 0.6342(5) 0.111(2) Uani 1 1 d . . . . .
O28 O 0.1683(8) 0.8779(4) 0.5626(5) 0.111(2) Uani 1 1 d . . . . .
O33 O 0.6464(4) 0.9408(2) 0.3805(3) 0.0318(17) Uani 1 1 d . . . . .
O34 O 0.9986(4) 0.0875(2) 0.2462(2) 0.0274(16) Uani 1 1 d . . . . .
O35 O 0.9207(7) 0.7912(4) 0.1523(4) 0.109(5) Uani 1 1 d . . . . .
O36 O 0.3968(9) 0.2751(5) 0.6519(5) 0.140(5) Uani 1 1 d . U . . .
O38 O 0.1679(5) 0.1031(2) 0.4700(3) 0.049(2) Uani 1 1 d . . . . .
O39 O 0.8662(8) 0.5447(4) 0.1251(4) 0.078(3) Uani 1 1 d . . . . .
O40 O 0.5125(5) 0.4155(2) 0.2630(3) 0.0353(18) Uani 1 1 d . . . . .
Cl1 Cl 0.3843(2) 0.16441(10) 0.94534(10) 0.0439(7) Uani 1 1 d . . . . .
Cl2 Cl 0.1170(2) 0.33104(11) 0.55642(11) 0.0522(8) Uani 1 1 d . . . . .
Cl3 Cl 0.22752(18) 0.83422(9) 0.58651(10) 0.0309(6) Uani 1 1 d . . . . .
Au1 Au 0.48010(2) 0.92070(2) 0.32436(2) 0.01656(8) Uani 1 1 d . . . . .
Au2 Au 0.27583(2) 0.91203(2) 0.31317(2) 0.01699(8) Uani 1 1 d . . . . .
Au3 Au 0.43120(2) 1.07696(2) 0.21498(2) 0.01783(8) Uani 1 1 d . . . . .
Au4 Au 0.21823(2) 1.07260(2) 0.20276(2) 0.01741(8) Uani 1 1 d . . . . .
Au5 Au 0.32181(2) 1.02233(2) 0.30297(2) 0.01721(8) Uani 1 1 d . . . . .
Au6 Au 0.38447(2) 0.97635(2) 0.22615(2) 0.01395(8) Uani 1 1 d . . . . .
Au7 Au 0.28651(2) 0.43473(2) 0.29808(2) 0.01851(9) Uani 1 1 d . . . . .
Au8 Au 0.07120(2) 0.42623(2) 0.28708(2) 0.01738(8) Uani 1 1 d . . . . .
Au9 Au 0.24544(2) 0.59650(2) 0.18767(2) 0.02173(9) Uani 1 1 d . . . . .
Au10 Au 0.03721(2) 0.58293(2) 0.17713(2) 0.02230(9) Uani 1 1 d . . . . .
Au11 Au 0.12514(2) 0.52832(2) 0.27436(2) 0.01631(8) Uani 1 1 d . . . . .
Au12 Au 0.19944(2) 0.48750(2) 0.19630(2) 0.02063(9) Uani 1 1 d . . . . .
P1 P 0.43635(15) 0.88414(8) 0.40118(9) 0.0164(5) Uani 1 1 d . . . . .
P2 P 0.34296(16) 0.83968(8) 0.30911(9) 0.0194(5) Uani 1 1 d . . . . .
P3 P 0.43925(16) 1.10293(8) 0.13651(9) 0.0174(5) Uani 1 1 d . . . . .
P4 P 0.19552(17) 1.14914(8) 0.20317(9) 0.0203(5) Uani 1 1 d . . . . .
P5 P 0.31497(16) 0.35727(8) 0.29978(9) 0.0193(5) Uani 1 1 d . . . . .
P6 P 0.06098(15) 0.40052(8) 0.36559(9) 0.0170(5) Uani 1 1 d . . . . .
P7 P 0.17560(17) 0.66917(8) 0.19018(9) 0.0216(6) Uani 1 1 d . . . . .
P8 P 0.07888(18) 0.62104(9) 0.10079(9) 0.0261(6) Uani 1 1 d . . . . .

loop_
_atom_site_aniso_label
_atom_site_aniso_U_11
_atom_site_aniso_U_22
_atom_site_aniso_U_33
_atom_site_aniso_U_23
_atom_site_aniso_U_13
_atom_site_aniso_U_12
C1 0.027(5) 0.009(4) 0.005(5) 0.001(4) -0.002(4) 0.005(4)
C2 0.026(5) 0.019(5) 0.020(6) -0.006(4) -0.001(4) 0.006(4)
C3 0.017(5) 0.016(4) 0.017(6) -0.008(4) -0.003(4) 0.001(4)
C4 0.018(5) 0.018(4) 0.027(6) -0.017(4) 0.000(4) 0.006(4)
C5 0.029(5) 0.014(4) 0.016(6) -0.004(4) -0.006(4) -0.002(4)
C6 0.022(5) 0.020(5) 0.021(6) -0.007(4) 0.007(4) -0.001(4)
C7 0.020(5) 0.011(4) 0.010(5) -0.002(4) 0.001(4) -0.002(3)
C8 0.024(5) 0.024(5) 0.008(5) -0.004(4) 0.004(4) -0.004(4)
C9 0.020(5) 0.020(5) 0.019(6) -0.003(4) -0.003(4) -0.003(4)
C10 0.019(5) 0.029(5) 0.015(6) -0.005(4) -0.001(4) 0.004(4)
C11 0.027(6) 0.030(5) 0.030(7) -0.002(5) -0.003(5) 0.002(4)
C12 0.033(6) 0.043(7) 0.035(8) 0.003(6) -0.011(6) 0.011(5)
C13 0.047(7) 0.029(6) 0.032(8) 0.010(5) 0.013(6) 0.005(5)
C14 0.047(7) 0.031(6) 0.045(9) -0.002(6) -0.005(6) -0.011(5)
C15 0.031(6) 0.033(6) 0.029(7) -0.004(5) 0.006(5) -0.009(5)
C16 0.013(4) 0.018(4) 0.026(6) -0.005(4) -0.004(4) -0.001(4)
C17 0.027(5) 0.027(5) 0.035(7) -0.013(5) -0.001(5) -0.004(4)
C18 0.032(6) 0.026(5) 0.042(8) -0.023(5) 0.005(5) -0.003(4)
C19 0.030(6) 0.032(6) 0.052(9) -0.024(6) 0.010(6) 0.000(5)
C20 0.018(5) 0.048(7) 0.073(10) -0.032(7) -0.016(6) 0.003(5)
C21 0.018(5) 0.036(6) 0.038(7) -0.016(5) -0.006(5) 0.001(4)
C22 0.019(5) 0.024(5) 0.026(6) -0.014(5) -0.010(4) 0.003(4)
C23 0.026(2) 0.032(2) 0.029(3) -0.016(2) -0.004(2) -0.002(2)
C24 0.026(2) 0.032(2) 0.029(3) -0.016(2) -0.004(2) -0.002(2)
C25 0.026(2) 0.032(2) 0.029(3) -0.016(2) -0.004(2) -0.002(2)
C26 0.026(2) 0.032(2) 0.029(3) -0.016(2) -0.004(2) -0.002(2)
C27 0.026(2) 0.032(2) 0.029(3) -0.016(2) -0.004(2) -0.002(2)
C28 0.026(2) 0.032(2) 0.029(3) -0.016(2) -0.004(2) -0.002(2)
O42 0.029(2) 0.029(2) 0.028(2) -0.0103(12) -0.0027(10) -0.0057(10)
C270 0.059(6) 0.068(6) 0.060(6) -0.032(5) -0.005(5) -0.003(5)
C271 0.059(6) 0.068(6) 0.060(6) -0.032(5) -0.005(5) -0.003(5)
C269 0.059(6) 0.068(6) 0.060(6) -0.032(5) -0.005(5) -0.003(5)
C253 0.042(5) 0.054(5) 0.035(6) -0.019(4) -0.003(4) -0.025(4)
C254 0.042(5) 0.054(5) 0.035(6) -0.019(4) -0.003(4) -0.025(4)
C255 0.042(5) 0.054(5) 0.035(6) -0.019(4) -0.003(4) -0.025(4)
O37 0.029(2) 0.029(2) 0.028(2) -0.0103(12) -0.0027(10) -0.0057(10)
C23A 0.026(2) 0.032(2) 0.029(3) -0.016(2) -0.004(2) -0.002(2)
C24A 0.026(2) 0.032(2) 0.029(3) -0.016(2) -0.004(2) -0.002(2)
C25A 0.026(2) 0.032(2) 0.029(3) -0.016(2) -0.004(2) -0.002(2)
C26A 0.026(2) 0.032(2) 0.029(3) -0.016(2) -0.004(2) -0.002(2)
C27A 0.026(2) 0.032(2) 0.029(3) -0.016(2) -0.004(2) -0.002(2)
C28A 0.026(2) 0.032(2) 0.029(3) -0.016(2) -0.004(2) -0.002(2)
C466 0.029(8) 0.048(9) 0.035(10) -0.001(7) -0.003(7) -0.006(7)
O41A 0.059(4) 0.059(4) 0.059(4) -0.0228(15) -0.0044(8) -0.0087(9)
C468 0.083(12) 0.074(11) 0.072(12) -0.033(9) -0.010(9) -0.021(9)
C467 0.063(11) 0.086(12) 0.066(12) -0.024(9) -0.006(9) -0.016(9)
Cl4 0.047(3) 0.044(3) 0.046(3) -0.016(2) -0.005(2) -0.019(2)
O31 0.080(5) 0.071(4) 0.089(5) -0.024(4) 0.008(4) -0.029(4)
O32 0.080(5) 0.071(4) 0.089(5) -0.024(4) 0.008(4) -0.029(4)
O29 0.080(5) 0.071(4) 0.089(5) -0.024(4) 0.008(4) -0.029(4)
O30 0.080(5) 0.071(4) 0.089(5) -0.024(4) 0.008(4) -0.029(4)
Cl4A 0.047(3) 0.044(3) 0.046(3) -0.016(2) -0.005(2) -0.019(2)
O31A 0.080(5) 0.071(4) 0.089(5) -0.024(4) 0.008(4) -0.029(4)
O29A 0.080(5) 0.071(4) 0.089(5) -0.024(4) 0.008(4) -0.029(4)
O30A 0.080(5) 0.071(4) 0.089(5) -0.024(4) 0.008(4) -0.029(4)
O32A 0.080(5) 0.071(4) 0.089(5) -0.024(4) 0.008(4) -0.029(4)
O41 0.059(4) 0.059(4) 0.059(4) -0.0228(15) -0.0044(8) -0.0087(9)
C266 0.047(10) 0.056(10) 0.044(10) -0.028(8) 0.001(8) -0.016(8)
C267 0.038(9) 0.038(8) 0.036(10) -0.010(7) 0.006(7) -0.005(7)
C268 0.067(11) 0.060(10) 0.062(12) -0.022(8) 0.006(9) -0.009(8)
C29 0.023(5) 0.031(5) 0.023(6) -0.011(5) -0.012(5) 0.005(4)
C30 0.024(5) 0.032(5) 0.036(7) -0.009(5) -0.012(5) -0.004(4)
C31 0.021(5) 0.055(7) 0.015(6) -0.004(5) -0.010(5) 0.003(5)
C32 0.040(7) 0.060(7) 0.028(7) -0.008(6) -0.012(6) -0.009(6)
C33 0.028(6) 0.079(9) 0.022(7) -0.004(6) 0.001(5) -0.006(6)
C34 0.030(6) 0.066(8) 0.018(7) -0.007(6) -0.002(5) 0.000(5)
C35 0.021(5) 0.020(5) 0.045(8) -0.018(5) 0.012(5) -0.002(4)
C36 0.025(5) 0.015(4) 0.038(7) -0.016(5) 0.010(5) -0.008(4)
C37 0.038(7) 0.051(7) 0.060(10) -0.034(7) -0.008(6) -0.004(6)
C38 0.050(8) 0.081(9) 0.041(9) -0.026(8) -0.029(7) 0.000(7)
C39 0.058(8) 0.067(8) 0.044(9) -0.039(7) -0.005(7) -0.022(7)
C40 0.044(7) 0.036(6) 0.030(7) -0.015(6) 0.006(6) -0.001(5)
C41 0.038(6) 0.036(6) 0.034(7) -0.015(5) 0.008(5) -0.010(5)
C42 0.042(6) 0.017(5) 0.038(7) -0.017(5) 0.021(5) -0.010(4)
C43 0.045(8) 0.035(7) 0.121(14) -0.039(8) 0.037(8) -0.024(6)
C44 0.088(12) 0.039(8) 0.103(15) -0.033(9) 0.054(11) -0.037(8)
C45 0.162(18) 0.035(8) 0.052(11) -0.019(8) 0.053(11) -0.049(10)
C46 0.149(15) 0.025(6) 0.031(8) -0.016(6) 0.009(9) -0.016(8)
C47 0.107(11) 0.019(5) 0.025(7) -0.014(5) 0.003(7) -0.017(6)
C48 0.016(5) 0.018(4) 0.023(6) -0.012(4) -0.007(4) 0.003(4)
C49 0.016(5) 0.023(5) 0.015(6) -0.011(4) 0.000(4) 0.000(4)
C50 0.022(5) 0.033(5) 0.021(6) -0.014(5) -0.006(4) -0.001(4)
C51 0.016(5) 0.039(6) 0.036(7) -0.011(5) -0.006(5) 0.009(4)
C52 0.037(7) 0.032(6) 0.046(9) -0.008(6) -0.002(6) 0.024(5)
C53 0.034(6) 0.018(5) 0.060(9) -0.010(5) 0.013(6) -0.001(4)
C54 0.022(5) 0.022(5) 0.044(8) -0.015(5) 0.005(5) 0.002(4)
C55 0.012(4) 0.019(4) 0.019(6) 0.000(4) -0.003(4) -0.004(4)
C56 0.018(5) 0.032(5) 0.026(7) -0.012(5) -0.001(4) -0.007(4)
C57 0.021(5) 0.033(5) 0.026(7) -0.004(5) -0.004(5) -0.010(4)
C58 0.018(5) 0.057(7) 0.013(6) -0.003(5) -0.005(4) -0.007(5)
C59 0.025(5) 0.047(6) 0.023(7) -0.017(5) -0.001(5) 0.001(5)
C60 0.027(5) 0.033(5) 0.020(6) -0.008(5) -0.006(5) -0.002(4)
C61 0.024(5) 0.014(4) 0.007(5) -0.001(4) -0.008(4) -0.002(4)
C62 0.028(5) 0.018(4) 0.019(6) -0.008(4) 0.002(4) -0.006(4)
C63 0.032(6) 0.038(6) 0.009(5) -0.008(5) 0.000(4) -0.005(5)
C64 0.036(6) 0.028(5) 0.021(6) -0.012(5) -0.001(5) -0.007(4)
C65 0.033(6) 0.018(5) 0.033(7) -0.010(5) -0.002(5) -0.002(4)
C66 0.026(5) 0.015(4) 0.024(6) 0.001(4) -0.006(4) -0.007(4)
C67 0.017(5) 0.016(4) 0.026(6) -0.001(4) -0.008(4) -0.004(4)
C68 0.041(6) 0.027(5) 0.020(7) -0.002(5) -0.010(5) -0.008(5)
C69 0.066(8) 0.027(6) 0.040(8) -0.001(6) -0.030(7) -0.011(6)
C70 0.051(8) 0.017(5) 0.064(10) -0.003(6) -0.040(7) 0.006(5)
C71 0.037(7) 0.043(7) 0.060(10) -0.020(7) -0.016(7) 0.010(5)
C72 0.024(5) 0.038(6) 0.025(7) -0.010(5) -0.006(5) 0.003(4)
C73 0.031(6) 0.020(5) 0.022(6) -0.003(4) -0.016(5) -0.006(4)
C74 0.034(6) 0.033(6) 0.060(9) -0.023(6) -0.001(6) -0.006(5)
C75 0.035(7) 0.050(8) 0.128(15) -0.046(9) -0.003(8) -0.016(6)
C76 0.044(8) 0.040(7) 0.102(13) -0.034(8) -0.028(8) -0.013(6)
C77 0.056(8) 0.043(7) 0.058(9) -0.033(7) -0.015(7) -0.014(6)
C78 0.041(6) 0.031(5) 0.030(7) -0.015(5) -0.001(5) -0.013(5)
C79 0.030(5) 0.020(5) 0.021(6) -0.012(4) 0.006(4) -0.007(4)
C80 0.050(7) 0.019(5) 0.023(7) -0.008(5) 0.000(5) -0.011(5)
C81 0.068(8) 0.031(6) 0.022(7) -0.014(5) 0.005(6) -0.026(6)
C82 0.066(9) 0.047(7) 0.044(9) -0.029(7) 0.011(7) -0.022(7)
C83 0.055(8) 0.056(8) 0.046(9) -0.035(7) 0.013(7) -0.008(6)
C84 0.042(7) 0.039(6) 0.043(8) -0.023(6) 0.005(6) -0.005(5)
C85 0.034(5) 0.016(4) 0.008(5) 0.000(4) -0.006(4) 0.000(4)
C86 0.032(6) 0.027(5) 0.029(7) -0.009(5) 0.005(5) -0.015(4)
C87 0.050(7) 0.032(6) 0.037(8) -0.013(5) 0.008(6) -0.023(5)
C88 0.033(6) 0.022(5) 0.034(7) -0.007(5) 0.006(5) -0.011(4)
C89 0.045(7) 0.030(5) 0.018(6) -0.003(5) 0.011(5) -0.014(5)
C90 0.031(5) 0.026(5) 0.016(6) -0.006(4) 0.004(4) -0.009(4)
C91 0.025(5) 0.013(4) 0.011(5) -0.004(4) 0.002(4) -0.002(4)
C92 0.014(5) 0.028(5) 0.019(6) -0.010(4) 0.003(4) -0.002(4)
C93 0.029(5) 0.022(5) 0.024(7) -0.005(5) 0.003(5) 0.001(4)
C94 0.043(6) 0.026(5) 0.034(7) -0.019(5) 0.006(5) -0.009(5)
C95 0.039(6) 0.043(6) 0.018(6) -0.018(5) -0.002(5) -0.011(5)
C96 0.027(5) 0.024(5) 0.032(7) -0.010(5) -0.002(5) -0.002(4)
C97 0.030(5) 0.022(5) 0.017(6) -0.003(4) 0.001(5) 0.003(4)
C98 0.051(7) 0.021(5) 0.030(7) -0.011(5) 0.002(5) 0.010(5)
C99 0.065(8) 0.032(6) 0.037(8) -0.012(6) 0.009(7) 0.016(6)
C100 0.047(7) 0.039(7) 0.041(9) -0.011(6) 0.003(6) 0.014(6)
C101 0.046(7) 0.031(6) 0.039(8) -0.009(5) -0.005(6) 0.002(5)
C102 0.033(6) 0.016(5) 0.024(6) 0.005(4) 0.000(5) -0.003(4)
C103 0.029(5) 0.015(4) 0.012(5) 0.000(4) 0.003(4) 0.000(4)
C104 0.053(7) 0.024(5) 0.025(7) -0.010(5) 0.003(5) -0.014(5)
C105 0.057(7) 0.037(6) 0.022(7) -0.019(5) -0.001(6) -0.008(5)
C106 0.048(7) 0.034(6) 0.018(6) -0.014(5) 0.004(5) -0.001(5)
C107 0.040(6) 0.032(5) 0.018(6) -0.008(5) 0.011(5) -0.011(5)
C108 0.024(5) 0.017(4) 0.019(6) -0.013(4) 0.001(4) 0.004(4)
C109 0.021(5) 0.011(4) 0.021(6) -0.001(4) -0.001(4) -0.005(4)
C110 0.029(5) 0.021(5) 0.027(7) -0.010(5) -0.008(5) 0.000(4)
C111 0.016(5) 0.027(5) 0.020(6) 0.007(5) -0.003(4) -0.004(4)
C112 0.017(5) 0.017(5) 0.047(8) -0.004(5) -0.009(5) 0.004(4)
C113 0.020(3) 0.018(3) 0.021(4) 0.000(3) -0.012(3) 0.000(3)
C114 0.020(3) 0.018(3) 0.021(4) 0.000(3) -0.012(3) 0.000(3)
C115 0.016(5) 0.019(4) 0.024(6) -0.009(4) -0.007(4) 0.001(4)
C116 0.030(6) 0.034(5) 0.020(6) -0.015(5) 0.004(5) 0.001(4)
C117 0.040(6) 0.025(5) 0.020(6) 0.000(5) 0.007(5) -0.003(5)
C118 0.057(7) 0.016(5) 0.020(6) -0.001(5) -0.001(5) 0.002(5)
C119 0.047(7) 0.016(5) 0.030(7) -0.013(5) 0.000(5) 0.000(4)
C120 0.032(5) 0.018(4) 0.012(6) 0.000(4) -0.001(4) -0.007(4)
C121 0.027(5) 0.022(5) 0.007(5) -0.004(4) -0.005(4) -0.009(4)
C122 0.030(5) 0.016(4) 0.014(6) -0.005(4) 0.001(4) -0.005(4)
C123 0.036(6) 0.016(4) 0.012(6) -0.004(4) -0.002(4) 0.004(4)
C124 0.033(6) 0.021(5) 0.014(6) -0.007(4) -0.004(4) 0.007(4)
C125 0.033(6) 0.013(4) 0.010(5) -0.002(4) 0.001(4) -0.004(4)
C126 0.024(5) 0.014(4) 0.012(5) 0.000(4) 0.000(4) 0.002(4)
C127 0.026(5) 0.025(5) 0.026(7) -0.010(5) 0.000(5) -0.001(4)
C128 0.029(5) 0.021(5) 0.020(6) -0.012(4) -0.001(4) -0.002(4)
C129 0.017(5) 0.025(5) 0.007(5) -0.004(4) 0.000(4) -0.004(4)
C130 0.014(4) 0.035(5) 0.019(6) -0.011(5) -0.010(4) -0.003(4)
C131 0.023(5) 0.033(5) 0.029(7) -0.011(5) -0.006(5) -0.007(4)
C132 0.026(5) 0.032(5) 0.025(7) 0.002(5) -0.009(5) -0.010(4)
C133 0.022(5) 0.059(7) 0.023(7) 0.000(6) -0.002(5) -0.013(5)
C134 0.032(6) 0.057(7) 0.029(8) -0.018(6) 0.001(5) 0.001(5)
C135 0.026(5) 0.031(5) 0.020(6) -0.005(5) -0.004(5) 0.002(4)
C136 0.030(5) 0.023(5) 0.018(6) -0.008(4) -0.011(5) 0.010(4)
C137 0.057(8) 0.021(5) 0.050(9) -0.005(6) 0.016(7) 0.000(5)
C138 0.102(13) 0.035(7) 0.051(10) -0.001(7) 0.027(9) 0.007(8)
C139 0.097(13) 0.069(10) 0.026(9) -0.005(7) -0.010(8) 0.059(10)
C140 0.052(9) 0.082(10) 0.061(11) -0.041(9) -0.022(8) 0.037(8)
C141 0.034(6) 0.065(8) 0.047(9) -0.036(7) -0.023(6) 0.014(6)
C142 0.027(5) 0.024(5) 0.029(6) -0.019(5) 0.000(5) 0.004(4)
C143 0.035(6) 0.020(5) 0.015(6) -0.007(4) -0.001(4) 0.000(4)
C144 0.042(6) 0.030(5) 0.038(7) -0.015(5) -0.008(6) -0.007(5)
C145 0.065(8) 0.036(6) 0.035(8) -0.006(6) 0.002(6) -0.024(6)
C146 0.093(10) 0.024(6) 0.033(8) -0.017(5) 0.001(7) -0.010(6)
C147 0.070(9) 0.025(6) 0.037(8) -0.014(5) -0.002(7) 0.008(6)
C148 0.045(6) 0.030(5) 0.021(6) -0.017(5) -0.007(5) 0.003(5)
C149 0.118(5) 0.032(2) 0.034(4) -0.017(2) -0.020(3) 0.006(3)
C150 0.118(5) 0.032(2) 0.034(4) -0.017(2) -0.020(3) 0.006(3)
C151 0.118(5) 0.032(2) 0.034(4) -0.017(2) -0.020(3) 0.006(3)
C152 0.118(5) 0.032(2) 0.034(4) -0.017(2) -0.020(3) 0.006(3)
C153 0.118(5) 0.032(2) 0.034(4) -0.017(2) -0.020(3) 0.006(3)
C154 0.118(5) 0.032(2) 0.034(4) -0.017(2) -0.020(3) 0.006(3)
C155 0.013(4) 0.033(5) 0.024(6) -0.016(5) 0.004(4) -0.005(4)
C156 0.023(5) 0.032(5) 0.020(6) -0.006(5) 0.000(4) -0.001(4)
C157 0.023(6) 0.056(7) 0.029(7) -0.010(6) 0.000(5) -0.004(5)
C158 0.032(6) 0.063(8) 0.025(7) 0.005(6) -0.003(5) -0.013(6)
C159 0.040(7) 0.061(8) 0.039(9) 0.012(6) -0.009(6) -0.013(6)
C160 0.022(6) 0.060(7) 0.035(8) 0.000(6) -0.012(5) 0.001(5)
C161 0.025(6) 0.042(6) 0.031(7) -0.005(5) -0.004(5) -0.004(5)
C162 0.029(4) 0.051(5) 0.052(6) -0.026(5) -0.006(4) -0.005(4)
C163 0.029(4) 0.051(5) 0.052(6) -0.026(5) -0.006(4) -0.005(4)
C164 0.061(7) 0.077(7) 0.147(12) -0.084(8) -0.014(8) -0.010(6)
C165 0.061(7) 0.077(7) 0.147(12) -0.084(8) -0.014(8) -0.010(6)
C166 0.085(12) 0.106(13) 0.132(18) -0.093(14) -0.001(12) -0.008(10)
C167 0.073(11) 0.067(9) 0.108(15) -0.048(10) -0.015(10) -0.011(8)
C168 0.016(5) 0.030(5) 0.026(6) -0.007(5) 0.004(4) -0.006(4)
C169 0.026(5) 0.036(6) 0.022(7) -0.004(5) 0.003(5) 0.002(5)
C170 0.035(6) 0.058(8) 0.026(7) 0.004(6) 0.002(6) 0.001(6)
C171 0.037(7) 0.063(8) 0.043(9) 0.019(7) -0.002(6) 0.006(6)
C172 0.050(8) 0.055(8) 0.060(11) 0.010(7) 0.026(8) -0.009(7)
C173 0.041(7) 0.048(7) 0.058(10) -0.006(7) 0.015(7) -0.016(6)
C174 0.042(7) 0.032(6) 0.027(7) 0.001(5) 0.008(5) -0.010(5)
C175 0.015(5) 0.035(5) 0.021(6) -0.006(5) 0.008(4) -0.008(4)
C176 0.024(6) 0.057(7) 0.036(8) -0.028(6) -0.005(5) 0.002(5)
C177 0.027(6) 0.079(9) 0.040(8) -0.035(7) -0.006(6) 0.002(6)
C178 0.025(6) 0.057(7) 0.050(9) -0.024(7) -0.003(6) 0.009(5)
C179 0.019(6) 0.062(8) 0.059(10) -0.024(7) -0.012(6) 0.012(5)
C180 0.027(6) 0.044(6) 0.050(9) -0.024(6) -0.012(6) 0.004(5)
C181 0.023(5) 0.021(5) 0.031(7) -0.003(5) 0.000(5) 0.001(4)
C182 0.054(7) 0.028(5) 0.032(7) 0.003(5) -0.030(6) 0.000(5)
C183 0.074(10) 0.052(8) 0.062(11) -0.013(7) -0.048(8) 0.004(7)
C184 0.056(8) 0.040(7) 0.061(10) -0.005(7) -0.030(8) 0.005(6)
C185 0.032(6) 0.038(6) 0.042(8) 0.003(6) 0.000(6) 0.006(5)
C186 0.029(6) 0.035(6) 0.028(7) -0.008(5) 0.002(5) 0.000(5)
C187 0.033(6) 0.016(4) 0.025(6) -0.007(4) -0.005(5) 0.001(4)
C188 0.065(8) 0.020(5) 0.025(7) -0.008(5) -0.002(6) -0.007(5)
C189 0.120(6) 0.037(3) 0.022(4) -0.010(3) 0.003(4) -0.028(4)
C190 0.120(6) 0.037(3) 0.022(4) -0.010(3) 0.003(4) -0.028(4)
C191 0.120(6) 0.037(3) 0.022(4) -0.010(3) 0.003(4) -0.028(4)
C192 0.120(6) 0.037(3) 0.022(4) -0.010(3) 0.003(4) -0.028(4)
C193 0.016(5) 0.014(4) 0.025(6) -0.008(4) -0.002(4) -0.002(4)
C194 0.032(6) 0.030(5) 0.020(6) -0.008(5) 0.004(5) -0.010(4)
C195 0.035(6) 0.033(6) 0.025(7) -0.009(5) 0.010(5) -0.005(5)
C196 0.036(6) 0.025(5) 0.032(7) -0.007(5) 0.013(5) -0.011(5)
C197 0.042(6) 0.033(6) 0.040(8) -0.018(5) 0.009(6) -0.028(5)
C198 0.034(6) 0.033(5) 0.026(7) -0.012(5) 0.015(5) -0.025(5)
C199 0.022(5) 0.012(4) 0.013(5) -0.001(4) 0.004(4) -0.005(4)
C200 0.023(5) 0.017(4) 0.019(6) -0.002(4) 0.002(4) 0.000(4)
C201 0.024(5) 0.028(5) 0.023(6) -0.010(5) 0.003(4) -0.010(4)
C202 0.033(6) 0.029(5) 0.030(7) -0.021(5) 0.006(5) -0.011(4)
C203 0.023(5) 0.013(4) 0.032(7) -0.010(4) 0.003(5) 0.001(4)
C204 0.025(5) 0.016(4) 0.011(5) -0.001(4) 0.001(4) -0.003(4)
C205 0.034(6) 0.016(4) 0.021(6) -0.008(4) 0.003(5) -0.010(4)
C206 0.039(6) 0.043(6) 0.038(8) -0.025(6) 0.004(6) -0.008(5)
C207 0.037(7) 0.059(8) 0.055(10) -0.037(7) 0.010(6) -0.014(6)
C208 0.062(8) 0.062(8) 0.026(7) -0.029(6) 0.024(6) -0.039(7)
C209 0.070(9) 0.028(6) 0.020(7) -0.006(5) 0.004(6) -0.027(6)
C210 0.053(7) 0.020(5) 0.024(7) -0.011(5) -0.005(5) -0.012(5)
C211 0.029(6) 0.021(5) 0.029(7) -0.007(5) -0.006(5) -0.002(4)
C212 0.051(8) 0.034(6) 0.106(13) -0.035(8) 0.000(8) -0.014(6)
C213 0.045(8) 0.063(9) 0.131(16) -0.055(10) 0.010(9) -0.012(7)
C214 0.045(8) 0.047(7) 0.094(12) -0.044(8) -0.011(8) -0.011(6)
C215 0.055(8) 0.053(7) 0.068(10) -0.043(7) -0.006(7) -0.016(6)
C216 0.043(7) 0.039(6) 0.037(8) -0.024(6) -0.006(6) -0.004(5)
C217 0.024(5) 0.028(5) 0.022(5) -0.006(3) -0.006(3) -0.001(3)
C218 0.024(5) 0.028(5) 0.022(5) -0.006(3) -0.006(3) -0.001(3)
C219 0.024(5) 0.028(5) 0.022(5) -0.006(3) -0.006(3) -0.001(3)
C220 0.024(5) 0.028(5) 0.022(5) -0.006(3) -0.006(3) -0.001(3)
C221 0.024(5) 0.028(5) 0.022(5) -0.006(3) -0.006(3) -0.001(3)
C222 0.024(5) 0.028(5) 0.022(5) -0.006(3) -0.006(3) -0.001(3)
C417 0.036(7) 0.043(7) 0.041(8) -0.009(5) -0.003(5) -0.014(5)
C418 0.036(7) 0.043(7) 0.041(8) -0.009(5) -0.003(5) -0.014(5)
C419 0.036(7) 0.043(7) 0.041(8) -0.009(5) -0.003(5) -0.014(5)
C420 0.036(10) 0.048(11) 0.028(11) -0.013(8) -0.014(8) -0.003(8)
C421 0.049(17) 0.041(16) 0.035(17) -0.006(12) -0.027(13) -0.013(13)
C422 0.037(14) 0.024(13) 0.028(15) -0.003(11) -0.009(11) 0.002(10)
C223 0.057(7) 0.028(5) 0.019(5) -0.013(4) 0.010(5) -0.011(4)
C224 0.057(7) 0.028(5) 0.019(5) -0.013(4) 0.010(5) -0.011(4)
C225 0.057(7) 0.028(5) 0.019(5) -0.013(4) 0.010(5) -0.011(4)
C226 0.057(7) 0.028(5) 0.019(5) -0.013(4) 0.010(5) -0.011(4)
C227 0.057(7) 0.028(5) 0.019(5) -0.013(4) 0.010(5) -0.011(4)
C228 0.057(7) 0.028(5) 0.019(5) -0.013(4) 0.010(5) -0.011(4)
C423 0.067(7) 0.044(5) 0.043(6) -0.024(4) 0.002(5) -0.010(5)
C424 0.067(7) 0.044(5) 0.043(6) -0.024(4) 0.002(5) -0.010(5)
C425 0.067(7) 0.044(5) 0.043(6) -0.024(4) 0.002(5) -0.010(5)
C426 0.067(7) 0.044(5) 0.043(6) -0.024(4) 0.002(5) -0.010(5)
C427 0.067(7) 0.044(5) 0.043(6) -0.024(4) 0.002(5) -0.010(5)
C428 0.067(7) 0.044(5) 0.043(6) -0.024(4) 0.002(5) -0.010(5)
C229 0.021(5) 0.016(4) 0.023(6) -0.003(4) 0.000(4) -0.008(4)
C230 0.024(5) 0.028(5) 0.017(6) 0.000(4) 0.000(4) -0.001(4)
C231 0.029(6) 0.035(6) 0.032(7) 0.005(5) -0.001(5) -0.014(5)
C232 0.031(6) 0.015(5) 0.047(8) -0.003(5) -0.004(5) -0.006(4)
C233 0.027(5) 0.023(5) 0.035(7) -0.013(5) 0.004(5) -0.008(4)
C234 0.016(5) 0.028(5) 0.017(6) -0.013(4) 0.001(4) 0.000(4)
C235 0.020(5) 0.016(4) 0.021(6) -0.002(4) -0.004(4) -0.004(4)
C236 0.033(6) 0.024(5) 0.044(8) -0.018(5) -0.013(5) 0.004(4)
C237 0.031(6) 0.020(5) 0.045(8) -0.001(5) -0.010(6) 0.000(4)
C238 0.033(6) 0.026(5) 0.034(7) 0.004(5) -0.018(5) -0.003(5)
C239 0.014(5) 0.040(6) 0.018(6) -0.006(5) 0.001(4) -0.001(4)
C240 0.016(5) 0.020(5) 0.021(6) -0.005(4) -0.003(4) 0.000(4)
C241 0.040(7) 0.055(8) 0.057(10) -0.007(7) -0.013(7) -0.005(6)
C242 0.029(6) 0.047(6) 0.022(6) -0.010(5) -0.003(5) -0.020(5)
C243 0.053(8) 0.080(9) 0.034(8) -0.022(7) 0.002(6) -0.016(7)
C244 0.038(6) 0.049(7) 0.045(8) -0.034(6) 0.009(6) -0.007(5)
C245 0.011(5) 0.028(5) 0.035(7) -0.003(5) 0.002(4) -0.004(4)
C246 0.030(6) 0.066(8) 0.045(8) -0.029(7) 0.006(6) -0.012(6)
C247 0.062(10) 0.149(17) 0.18(2) -0.138(17) 0.004(12) 0.020(11)
C248 0.034(7) 0.051(7) 0.063(10) -0.023(7) 0.002(7) -0.013(6)
C249 0.067(10) 0.147(16) 0.042(11) -0.005(10) -0.018(8) -0.032(10)
C250 0.072(7) 0.113(8) 0.091(9) -0.052(7) 0.015(6) -0.024(6)
C251 0.072(7) 0.113(8) 0.091(9) -0.052(7) 0.015(6) -0.024(6)
C252 0.072(7) 0.113(8) 0.091(9) -0.052(7) 0.015(6) -0.024(6)
C256 0.056(8) 0.048(7) 0.066(11) -0.008(7) 0.021(7) -0.011(6)
C257 0.034(6) 0.041(6) 0.037(8) -0.019(6) 0.001(5) -0.005(5)
C258 0.035(6) 0.048(7) 0.046(9) -0.007(6) 0.000(6) -0.014(5)
C259 0.092(13) 0.111(14) 0.074(13) -0.023(11) -0.014(10) -0.057(11)
C260 0.083(8) 0.078(8) 0.060(8) -0.033(7) 0.020(7) -0.036(7)
C261 0.165(13) 0.163(12) 0.137(12) -0.071(9) 0.000(9) -0.031(9)
C262 0.027(7) 0.098(11) 0.107(14) -0.074(11) 0.001(7) -0.004(7)
C263 0.029(6) 0.030(6) 0.045(8) -0.011(5) 0.014(5) -0.014(5)
C264 0.038(7) 0.046(7) 0.054(9) -0.031(6) 0.006(6) -0.005(5)
O4 0.031(4) 0.021(3) 0.020(4) -0.007(3) -0.005(3) -0.003(3)
O3 0.020(3) 0.028(3) 0.017(4) -0.009(3) -0.003(3) -0.003(3)
O2 0.018(3) 0.027(4) 0.059(6) -0.025(4) 0.010(3) -0.003(3)
O1 0.023(3) 0.024(3) 0.015(4) -0.011(3) 0.001(3) -0.006(3)
O12 0.030(4) 0.029(3) 0.019(4) -0.010(3) -0.004(3) -0.009(3)
O11 0.021(3) 0.021(3) 0.050(5) -0.017(3) -0.005(3) -0.002(3)
O10 0.017(3) 0.027(3) 0.018(4) -0.011(3) 0.001(3) -0.005(3)
O9 0.034(4) 0.036(4) 0.021(4) -0.011(3) 0.003(3) -0.015(3)
O5 0.018(3) 0.022(3) 0.023(4) -0.010(3) -0.003(3) 0.001(3)
O6 0.029(4) 0.019(3) 0.012(4) -0.007(3) -0.011(3) 0.004(3)
O7 0.020(3) 0.020(3) 0.035(5) -0.014(3) -0.001(3) 0.000(3)
O8 0.035(4) 0.015(3) 0.014(4) -0.003(3) 0.002(3) -0.004(3)
O13 0.020(3) 0.027(3) 0.021(4) -0.014(3) 0.001(3) -0.010(3)
O14 0.025(3) 0.014(3) 0.028(4) -0.010(3) 0.000(3) 0.002(3)
O15 0.018(3) 0.024(3) 0.022(4) -0.007(3) -0.002(3) -0.006(3)
O16 0.025(3) 0.015(3) 0.022(4) -0.007(3) -0.002(3) -0.006(3)
O17 0.154(11) 0.063(6) 0.042(7) -0.003(5) -0.007(7) 0.039(7)
O18 0.078(7) 0.156(11) 0.074(9) -0.074(8) 0.026(6) -0.049(7)
O19 0.212(14) 0.044(5) 0.043(7) -0.016(5) -0.020(8) 0.054(7)
O20 0.059(6) 0.091(7) 0.045(7) -0.028(5) 0.002(5) -0.018(5)
O21 0.066(8) 0.31(2) 0.121(13) -0.138(14) 0.037(8) -0.066(10)
O22 0.134(10) 0.063(6) 0.028(6) 0.012(5) -0.001(6) 0.033(6)
O23 0.055(5) 0.057(5) 0.035(6) -0.014(4) 0.007(4) -0.006(4)
O24 0.239(16) 0.068(7) 0.038(7) -0.008(6) 0.015(8) 0.078(9)
O25 0.126(5) 0.065(3) 0.117(6) -0.015(4) -0.036(4) 0.015(3)
O26 0.126(5) 0.065(3) 0.117(6) -0.015(4) -0.036(4) 0.015(3)
O27 0.126(5) 0.065(3) 0.117(6) -0.015(4) -0.036(4) 0.015(3)
O28 0.126(5) 0.065(3) 0.117(6) -0.015(4) -0.036(4) 0.015(3)
O33 0.030(4) 0.038(4) 0.020(4) -0.003(3) -0.005(3) -0.004(3)
O34 0.026(4) 0.025(3) 0.028(4) -0.008(3) 0.001(3) -0.005(3)
O35 0.071(7) 0.120(9) 0.072(9) 0.008(7) -0.006(6) 0.034(7)
O36 0.105(8) 0.138(8) 0.116(9) -0.002(7) -0.003(7) 0.019(7)
O38 0.043(5) 0.025(4) 0.068(7) -0.004(4) -0.019(4) -0.003(3)
O39 0.118(9) 0.087(7) 0.032(6) -0.027(6) 0.020(6) -0.030(6)
O40 0.026(4) 0.037(4) 0.048(5) -0.022(4) 0.010(4) -0.011(3)
Cl1 0.070(2) 0.0340(14) 0.0210(17) -0.0113(13) -0.0061(15) 0.0128(14)
Cl2 0.069(2) 0.0483(17) 0.0259(19) -0.0136(15) -0.0023(16) 0.0203(16)
Cl3 0.0405(15) 0.0231(12) 0.0271(16) -0.0053(11) 0.0008(12) -0.0124(11)
Au1 0.01753(17) 0.01695(16) 0.0141(2) -0.00495(15) -0.00049(15) -0.00284(14)
Au2 0.01887(18) 0.01443(16) 0.0160(2) -0.00475(15) -0.00328(15) 0.00043(13)
Au3 0.02299(19) 0.01552(16) 0.0124(2) -0.00347(15) 0.00199(15) -0.00366(14)
Au4 0.01990(18) 0.01527(16) 0.0165(2) -0.00632(15) -0.00126(15) -0.00091(14)
Au5 0.01678(17) 0.01858(17) 0.0173(2) -0.00816(16) -0.00393(15) -0.00021(14)
Au6 0.01199(16) 0.01438(16) 0.0147(2) -0.00438(15) -0.00246(14) -0.00187(13)
Au7 0.01771(18) 0.01864(17) 0.0186(2) -0.00684(16) -0.00089(16) -0.00261(14)
Au8 0.02025(18) 0.01703(17) 0.0139(2) -0.00487(15) 0.00061(15) -0.00449(14)
Au9 0.0255(2) 0.02004(18) 0.0171(2) -0.00553(16) -0.00160(16) -0.00124(15)
Au10 0.0273(2) 0.02107(18) 0.0145(2) -0.00127(16) -0.00193(16) -0.00645(15)
Au11 0.01471(17) 0.01586(16) 0.0160(2) -0.00322(15) -0.00195(15) -0.00291(13)
Au12 0.01832(18) 0.02563(19) 0.0163(2) -0.00733(16) -0.00002(16) -0.00213(15)
P1 0.0176(12) 0.0161(11) 0.0133(14) -0.0031(10) -0.0032(10) -0.0015(9)
P2 0.0241(13) 0.0158(11) 0.0179(15) -0.0058(10) -0.0056(11) -0.0002(10)
P3 0.0225(12) 0.0152(11) 0.0134(14) -0.0042(10) 0.0003(10) -0.0039(9)
P4 0.0274(13) 0.0154(11) 0.0160(15) -0.0063(10) 0.0020(11) -0.0003(10)
P5 0.0181(12) 0.0190(11) 0.0194(15) -0.0069(11) -0.0017(11) -0.0006(10)
P6 0.0184(12) 0.0160(11) 0.0152(14) -0.0053(10) 0.0020(10) -0.0031(9)
P7 0.0268(13) 0.0201(12) 0.0173(15) -0.0066(11) -0.0026(11) -0.0023(10)
P8 0.0336(15) 0.0267(13) 0.0149(15) -0.0003(11) -0.0052(12) -0.0126(11)

loop_
_atom_type_symbol
_atom_type_description
_atom_type_scat_dispersion_real
_atom_type_scat_dispersion_imag
_atom_type_scat_source
C C 0.0033 0.0016 'International Tables Vol C Tables 4.2.6.8 and 6.1.1.4'
H H 0.0000 0.0000 'International Tables Vol C Tables 4.2.6.8 and 6.1.1.4'
O O 0.0106 0.0060 'International Tables Vol C Tables 4.2.6.8 and 6.1.1.4'
Cl Cl 0.1484 0.1585 'International Tables Vol C Tables 4.2.6.8 and 6.1.1.4'
Au Au -2.0133 8.8022 'International Tables Vol C Tables 4.2.6.8 and 6.1.1.4'
P P 0.1023 0.0942 'International Tables Vol C Tables 4.2.6.8 and 6.1.1.4'

loop_
_geom_angle_atom_site_label_1
_geom_angle_atom_site_label_2
_geom_angle_atom_site_label_3
_geom_angle
C2 C1 Au5 177.7(8)
C2 C1 Au2 75.9(5)
Au5 C1 Au2 106.4(4)
C1 C2 C9 169.3(9)
C1 C2 Au2 72.0(6)
C9 C2 Au2 118.4(6)
C4 C3 Au6 176.2(9)
C4 C3 Au4 76.1(5)
Au6 C3 Au4 104.1(3)
C3 C4 C22 167.4(8)
C3 C4 Au4 72.7(5)
C22 C4 Au4 119.8(6)
C6 C5 Au5 165.4(8)
C6 C5 Au3 102.8(7)
Au5 C5 Au3 91.7(3)
C5 C6 C35 172.0(10)
C5 C6 Au3 51.3(6)
C35 C6 Au3 135.5(7)
C8 C7 Au6 172.6(7)
C8 C7 Au1 83.5(6)
Au6 C7 Au1 101.2(4)
C7 C8 C48 164.7(10)
C7 C8 Au1 65.8(6)
C48 C8 Au1 128.2(6)
O4 C9 C2 109.7(8)
O4 C9 C10 106.2(7)
C2 C9 C10 112.2(7)
O4 C9 C16 111.8(7)
C2 C9 C16 109.0(7)
C10 C9 C16 107.9(8)
C11 C10 C15 119.9(9)
C11 C10 C9 121.2(8)
C15 C10 C9 118.9(8)
C10 C11 C12 119.6(10)
C10 C11 H11 120.2
C12 C11 H11 120.2
C13 C12 C11 119.4(11)
C13 C12 H12 120.3
C11 C12 H12 120.3
C14 C13 C12 120.6(10)
C14 C13 H13 119.7
C12 C13 H13 119.7
C15 C14 C13 119.9(10)
C15 C14 H14 120.1
C13 C14 H14 120.1
C14 C15 C10 120.7(10)
C14 C15 H15 119.7
C10 C15 H15 119.7
C17 C16 C21 119.3(9)
C17 C16 C9 123.0(8)
C21 C16 C9 117.6(8)
C18 C17 C16 121.9(9)
C18 C17 H17 119.1
C16 C17 H17 119.1
C17 C18 C19 119.3(9)
C17 C18 H18 120.4
C19 C18 H18 120.4
C20 C19 C18 118.8(9)
C20 C19 H19 120.6
C18 C19 H19 120.6
C21 C20 C19 121.8(10)
C21 C20 H20 119.1
C19 C20 H20 119.1
C20 C21 C16 119.0(9)
C20 C21 H21 120.5
C16 C21 H21 120.5
O3 C22 C23A 115.5(8)
O3 C22 C4 110.2(7)
C23A C22 C4 108.5(8)
O3 C22 C29 110.5(7)
C23A C22 C29 103.3(9)
C4 C22 C29 108.4(8)
O3 C22 C23 98.5(9)
C4 C22 C23 111.0(9)
C29 C22 C23 117.8(10)
C24 C23 C28 119.5(17)
C24 C23 C22 121.4(16)
C28 C23 C22 119.0(16)
C23 C24 C25 120.4(18)
C23 C24 H24 119.8
C25 C24 H24 119.8
C26 C25 C24 120.4(19)
C26 C25 H25 119.8
C24 C25 H25 119.8
C25 C26 C27 120.2(18)
C25 C26 H26 119.9
C27 C26 H26 119.9
C26 C27 C28 119.4(18)
C26 C27 H27 120.3
C28 C27 H27 120.3
C27 C28 C23 119.8(18)
C27 C28 H28 120.1
C23 C28 H28 120.1
O42 C270 C271 115(2)
O42 C270 C269 132(2)
C271 C270 C269 112(2)
C270 C271 H27A 109.5
C270 C271 H27B 109.5
H27A C271 H27B 109.5
C270 C271 H27C 109.5
H27A C271 H27C 109.5
H27B C271 H27C 109.5
C270 C269 H36A 109.5
C270 C269 H36B 109.5
H36A C269 H36B 109.5
C270 C269 H36C 109.5
H36A C269 H36C 109.5
H36B C269 H36C 109.5
C254 C253 H25H 109.5
C254 C253 H25I 109.5
H25H C253 H25I 109.5
C254 C253 H25J 109.5
H25H C253 H25J 109.5
H25I C253 H25J 109.5
O37 C254 C255 124.2(19)
O37 C254 C253 125.0(17)
C255 C254 C253 109.4(18)
C254 C255 H25K 109.5
C254 C255 H25L 109.5
H25K C255 H25L 109.5
C254 C255 H25M 109.5
H25K C255 H25M 109.5
H25L C255 H25M 109.5
C24A C23A C28A 120.0
C24A C23A C22 125.2(8)
C28A C23A C22 114.8(8)
C23A C24A C25A 120.0
C23A C24A H25A 120.0
C25A C24A H25A 120.0
C26A C25A C24A 120.0
C26A C25A H24A 120.0
C24A C25A H24A 120.0
C25A C26A C27A 120.0
C25A C26A H26A 120.0
C27A C26A H26A 120.0
C26A C27A C28A 120.0
C26A C27A H37A 120.0
C28A C27A H37A 120.0
C27A C28A C23A 120.0
C27A C28A H28A 120.0
C23A C28A H28A 120.0
O41A C466 C468 125(2)
O41A C466 C467 119(2)
C468 C466 C467 116(2)
C466 C468 H46A 109.5
C466 C468 H46B 109.5
H46A C468 H46B 109.5
C466 C468 H46C 109.5
H46A C468 H46C 109.5
H46B C468 H46C 109.5
C466 C467 H46D 109.5
C466 C467 H46E 109.5
H46D C467 H46E 109.5
C466 C467 H46F 109.5
H46D C467 H46F 109.5
H46E C467 H46F 109.5
O30 Cl4 O29 111.3(8)
O30 Cl4 O32 111.2(8)
O29 Cl4 O32 110.5(9)
O30 Cl4 O31 110.2(9)
O29 Cl4 O31 108.9(8)
O32 Cl4 O31 104.5(8)
O32A Cl4A O29A 109.2(9)
O32A Cl4A O30A 109.8(9)
O29A Cl4A O30A 109.9(9)
O32A Cl4A O31A 111.1(9)
O29A Cl4A O31A 108.3(9)
O30A Cl4A O31A 108.5(9)
O41 C266 C267 118.9(19)
O41 C266 C268 125(2)
C267 C266 C268 116.3(19)
C266 C267 H26J 109.5
C266 C267 H26L 109.5
H26J C267 H26L 109.5
C266 C267 H26M 109.5
H26J C267 H26M 109.5
H26L C267 H26M 109.5
C266 C268 H26N 109.5
C266 C268 H26O 109.5
H26N C268 H26O 109.5
C266 C268 H26P 109.5
H26N C268 H26P 109.5
H26O C268 H26P 109.5
C34 C29 C30 118.8(10)
C34 C29 C22 121.8(9)
C30 C29 C22 119.4(9)
C31 C30 C29 121.0(10)
C31 C30 H30 119.5
C29 C30 H30 119.5
C30 C31 C32 119.8(9)
C30 C31 H31 120.1
C32 C31 H31 120.1
C33 C32 C31 119.5(11)
C33 C32 H32 120.3
C31 C32 H32 120.3
C34 C33 C32 119.8(11)
C34 C33 H33 120.1
C32 C33 H33 120.1
C33 C34 C29 121.1(10)
C33 C34 H34 119.5
C29 C34 H34 119.5
O2 C35 C6 107.7(7)
O2 C35 C42 105.3(8)
C6 C35 C42 113.3(9)
O2 C35 C36 111.2(8)
C6 C35 C36 107.8(8)
C42 C35 C36 111.5(8)
C37 C36 C41 117.8(11)
C37 C36 C35 120.7(9)
C41 C36 C35 121.5(9)
C36 C37 C38 120.1(11)
C36 C37 H37 119.9
C38 C37 H37 119.9
C39 C38 C37 118.4(12)
C39 C38 H38 120.8
C37 C38 H38 120.8
C40 C39 C38 121.9(12)
C40 C39 H39 119.1
C38 C39 H39 119.1
C39 C40 C41 119.7(11)
C39 C40 H40 120.2
C41 C40 H40 120.2
C40 C41 C36 121.9(11)
C40 C41 H41 119.0
C36 C41 H41 119.0
C47 C42 C43 118.1(10)
C47 C42 C35 125.1(10)
C43 C42 C35 116.8(11)
C42 C43 C44 121.0(15)
C42 C43 H43 119.5
C44 C43 H43 119.5
C45 C44 C43 119.3(15)
C45 C44 H44 120.4
C43 C44 H44 120.4
C44 C45 C46 121.3(12)
C44 C45 H45 119.3
C46 C45 H45 119.3
C45 C46 C47 117.7(15)
C45 C46 H46 121.1
C47 C46 H46 121.1
C42 C47 C46 122.6(13)
C42 C47 H47 118.7
C46 C47 H47 118.7
O1 C48 C8 109.7(7)
O1 C48 C55 107.2(7)
C8 C48 C55 106.0(7)
O1 C48 C49 108.5(7)
C8 C48 C49 113.3(7)
C55 C48 C49 112.0(7)
C54 C49 C50 118.4(9)
C54 C49 C48 122.7(8)
C50 C49 C48 118.9(8)
C51 C50 C49 122.2(9)
C51 C50 H50 118.9
C49 C50 H50 118.9
C50 C51 C52 118.2(9)
C50 C51 H51 120.9
C52 C51 H51 120.9
C51 C52 C53 121.7(9)
C51 C52 H52 119.2
C53 C52 H52 119.2
C52 C53 C54 118.8(9)
C52 C53 H53 120.6
C54 C53 H53 120.6
C49 C54 C53 120.7(9)
C49 C54 H54 119.7
C53 C54 H54 119.7
C56 C55 C60 118.9(9)
C56 C55 C48 120.9(8)
C60 C55 C48 120.2(8)
C57 C56 C55 120.5(9)
C57 C56 H56 119.7
C55 C56 H56 119.7
C56 C57 C58 120.4(9)
C56 C57 H57 119.8
C58 C57 H57 119.8
C59 C58 C57 118.4(10)
C59 C58 H58 120.8
C57 C58 H58 120.8
C60 C59 C58 121.9(10)
C60 C59 H59 119.1
C58 C59 H59 119.1
C59 C60 C55 119.8(9)
C59 C60 H60 120.1
C55 C60 H60 120.1
C62 C61 C66 120.2(8)
C62 C61 P1 122.2(6)
C66 C61 P1 117.5(7)
C61 C62 C63 119.6(8)
C61 C62 H62 120.2
C63 C62 H62 120.2
C64 C63 C62 120.5(9)
C64 C63 H63 119.7
C62 C63 H63 119.7
C63 C64 C65 119.5(9)
C63 C64 H64 120.3
C65 C64 H64 120.3
C66 C65 C64 121.3(9)
C66 C65 H65 119.4
C64 C65 H65 119.4
C65 C66 C61 118.9(9)
C65 C66 H66 120.6
C61 C66 H66 120.6
C72 C67 C68 120.6(9)
C72 C67 P1 118.2(8)
C68 C67 P1 120.3(8)
C69 C68 C67 115.9(10)
C69 C68 H68 122.1
C67 C68 H68 122.1
C70 C69 C68 124.3(12)
C70 C69 H69 117.8
C68 C69 H69 117.8
C69 C70 C71 119.2(10)
C69 C70 H70 120.4
C71 C70 H70 120.4
C70 C71 C72 120.2(11)
C70 C71 H71 119.9
C72 C71 H71 119.9
C67 C72 C71 119.7(11)
C67 C72 H72 120.2
C71 C72 H72 120.2
C74 C73 C78 119.0(9)
C74 C73 P2 119.1(7)
C78 C73 P2 121.9(8)
C73 C74 C75 119.1(10)
C73 C74 H74 120.5
C75 C74 H74 120.5
C76 C75 C74 122.6(13)
C76 C75 H75 118.7
C74 C75 H75 118.7
C75 C76 C77 118.0(10)
C75 C76 H76 121.0
C77 C76 H76 121.0
C78 C77 C76 120.7(10)
C78 C77 H77 119.7
C76 C77 H77 119.7
C77 C78 C73 120.6(11)
C77 C78 H78 119.7
C73 C78 H78 119.7
C84 C79 C80 121.2(10)
C84 C79 P2 120.7(8)
C80 C79 P2 118.0(8)
C79 C80 C81 120.3(10)
C79 C80 H80 119.8
C81 C80 H80 119.8
C82 C81 C80 118.8(11)
C82 C81 H81 120.6
C80 C81 H81 120.6
C83 C82 C81 119.6(12)
C83 C82 H82 120.2
C81 C82 H82 120.2
C82 C83 C84 122.9(12)
C82 C83 H83 118.5
C84 C83 H83 118.5
C79 C84 C83 117.1(12)
C79 C84 H84 121.4
C83 C84 H84 121.4
C90 C85 C86 119.5(9)
C90 C85 P3 122.8(7)
C86 C85 P3 117.7(8)
C85 C86 C87 119.4(10)
C85 C86 H86 120.3
C87 C86 H86 120.3
C88 C87 C86 119.8(10)
C88 C87 H87 120.1
C86 C87 H87 120.1
C89 C88 C87 120.7(9)
C89 C88 H88 119.6
C87 C88 H88 119.6
C88 C89 C90 120.0(10)
C88 C89 H89 120.0
C90 C89 H89 120.0
C89 C90 C85 120.5(9)
C89 C90 H90 119.8
C85 C90 H90 119.8
C96 C91 C92 119.7(8)
C96 C91 P3 121.5(7)
C92 C91 P3 118.7(7)
C93 C92 C91 119.7(9)
C93 C92 H92 120.2
C91 C92 H92 120.2
C94 C93 C92 120.0(9)
C94 C93 H93 120.0
C92 C93 H93 120.0
C93 C94 C95 120.1(9)
C93 C94 H94 120.0
C95 C94 H94 120.0
C94 C95 C96 120.8(10)
C94 C95 H95 119.6
C96 C95 H95 119.6
C91 C96 C95 119.6(9)
C91 C96 H96 120.2
C95 C96 H96 120.2
C102 C97 C98 119.8(9)
C102 C97 P4 120.9(7)
C98 C97 P4 119.3(8)
C99 C98 C97 119.2(11)
C99 C98 H98 120.4
C97 C98 H98 120.4
C98 C99 C100 119.6(10)
C98 C99 H99 120.2
C100 C99 H99 120.2
C101 C100 C99 120.9(11)
C101 C100 H100 119.5
C99 C100 H100 119.5
C100 C101 C102 120.3(11)
C100 C101 H101 119.8
C102 C101 H101 119.8
C97 C102 C101 120.0(10)
C97 C102 H102 120.0
C101 C102 H102 120.0
C108 C103 C104 120.4(9)
C108 C103 P4 118.6(7)
C104 C103 P4 120.7(7)
C105 C104 C103 119.2(10)
C105 C104 H104 120.4
C103 C104 H104 120.4
C104 C105 C106 120.2(10)
C104 C105 H105 119.9
C106 C105 H105 119.9
C107 C106 C105 119.4(10)
C107 C106 H106 120.3
C105 C106 H106 120.3
C108 C107 C106 120.5(9)
C108 C107 H107 119.8
C106 C107 H107 119.8
C107 C108 C103 120.2(9)
C107 C108 H108 119.9
C103 C108 H108 119.9
C110 C109 C114 120.8(8)
C110 C109 O5 119.5(8)
C114 C109 O5 119.7(8)
C109 C110 C111 118.6(9)
C109 C110 H110 120.7
C111 C110 H110 120.7
C112 C111 C110 120.1(9)
C112 C111 H111 120.0
C110 C111 H111 120.0
C111 C112 C113 120.7(9)
C111 C112 H112 119.7
C113 C112 H112 119.7
C114 C113 C112 118.9(9)
C114 C113 H113 120.5
C112 C113 H113 120.5
C113 C114 O6 118.9(9)
C113 C114 C109 120.9(9)
O6 C114 C109 119.7(7)
C116 C115 C120 121.1(8)
C116 C115 O7 120.0(8)
C120 C115 O7 118.8(9)
C115 C116 C117 117.9(9)
C115 C116 H116 121.0
C117 C116 H116 121.0
C118 C117 C116 120.5(10)
C118 C117 H117 119.8
C116 C117 H117 119.8
C119 C118 C117 120.8(9)
C119 C118 H118 119.6
C117 C118 H118 119.6
C118 C119 C120 119.3(9)
C118 C119 H119 120.3
C120 C119 H119 120.3
C115 C120 C119 120.3(9)
C115 C120 O8 120.3(8)
C119 C120 O8 119.2(9)
C122 C121 Au11 173.8(8)
C122 C121 Au10 86.3(7)
Au11 C121 Au10 98.2(4)
C121 C122 C129 165.9(10)
C121 C122 Au10 64.1(6)
C129 C122 Au10 129.9(6)
C124 C123 Au12 177.2(9)
C124 C123 Au8 80.0(7)
Au12 C123 Au8 102.7(4)
C123 C124 C142 164.7(10)
C123 C124 Au8 68.5(6)
C142 C124 Au8 126.7(7)
C126 C125 Au11 175.1(8)
C126 C125 Au7 80.9(6)
Au11 C125 Au7 100.7(4)
C125 C126 C155 170.8(9)
C125 C126 Au7 68.3(6)
C155 C126 Au7 120.9(6)
C128 C127 Au12 176.1(9)
C128 C127 Au9 78.5(6)
Au12 C127 Au9 103.5(4)
C127 C128 C168 168.0(10)
C127 C128 Au9 71.0(6)
C168 C128 Au9 121.0(6)
O12 C129 C122 110.1(7)
O12 C129 C130 107.7(7)
C122 C129 C130 105.1(7)
O12 C129 C136 110.7(7)
C122 C129 C136 111.9(7)
C130 C129 C136 111.1(7)
C135 C130 C131 118.5(10)
C135 C130 C129 121.7(8)
C131 C130 C129 119.7(9)
C130 C131 C132 119.9(10)
C130 C131 H131 120.1
C132 C131 H131 120.1
C133 C132 C131 121.4(10)
C133 C132 H132 119.3
C131 C132 H132 119.3
C132 C133 C134 118.3(11)
C132 C133 H133 120.9
C134 C133 H133 120.9
C135 C134 C133 121.3(11)
C135 C134 H134 119.3
C133 C134 H134 119.3
C134 C135 C130 120.7(10)
C134 C135 H135 119.7
C130 C135 H135 119.7
C137 C136 C141 120.3(10)
C137 C136 C129 122.3(9)
C141 C136 C129 117.3(9)
C136 C137 C138 120.7(13)
C136 C137 H137 119.7
C138 C137 H137 119.7
C137 C138 C139 117.1(14)
C137 C138 H138 121.5
C139 C138 H138 121.5
C140 C139 C138 121.7(12)
C140 C139 H139 119.1
C138 C139 H139 119.1
C139 C140 C141 120.5(13)
C139 C140 H140 119.8
C141 C140 H140 119.8
C140 C141 C136 119.6(12)
C140 C141 H141 120.2
C136 C141 H141 120.2
O11 C142 C124 109.3(7)
O11 C142 C149 111.3(9)
C124 C142 C149 107.8(9)
O11 C142 C143 106.8(8)
C124 C142 C143 114.2(8)
C149 C142 C143 107.4(8)
C144 C143 C148 119.7(9)
C144 C143 C142 119.8(9)
C148 C143 C142 120.5(9)
C143 C144 C145 120.6(10)
C143 C144 H144 119.7
C145 C144 H144 119.7
C144 C145 C146 119.0(11)
C144 C145 H145 120.5
C146 C145 H145 120.5
C147 C146 C145 120.1(11)
C147 C146 H146 119.9
C145 C146 H146 119.9
C146 C147 C148 120.3(11)
C146 C147 H147 119.8
C148 C147 H147 119.8
C143 C148 C147 120.2(11)
C143 C148 H148 119.9
C147 C148 H148 119.9
C154 C149 C150 119.5(13)
C154 C149 C142 119.9(14)
C150 C149 C142 120.2(12)
C149 C150 C151 118.7(13)
C149 C150 H150 120.6
C151 C150 H150 120.6
C152 C151 C150 119.5(15)
C152 C151 H151 120.2
C150 C151 H151 120.3
C153 C152 C151 119.6(13)
C153 C152 H152 120.2
C151 C152 H152 120.2
C152 C153 C154 121.7(14)
C152 C153 H153 119.1
C154 C153 H153 119.1
C149 C154 C153 121.0(15)
C149 C154 H154 119.5
C153 C154 H154 119.5
O10 C155 C126 109.9(8)
O10 C155 C156 111.9(7)
C126 C155 C156 111.3(8)
O10 C155 C162 106.4(8)
C126 C155 C162 108.2(8)
C156 C155 C162 109.0(8)
C161 C156 C157 118.7(10)
C161 C156 C155 118.8(9)
C157 C156 C155 122.5(9)
C158 C157 C156 121.7(10)
C158 C157 H157 119.1
C156 C157 H157 119.1
C157 C158 C159 118.3(11)
C157 C158 H158 120.9
C159 C158 H158 120.9
C160 C159 C158 122.7(11)
C160 C159 H159 118.7
C158 C159 H159 118.7
C159 C160 C161 119.2(10)
C159 C160 H160 120.4
C161 C160 H160 120.4
C156 C161 C160 119.4(10)
C156 C161 H161 120.3
C160 C161 H161 120.3
C167 C162 C163 120.5(11)
C167 C162 C155 120.0(10)
C163 C162 C155 119.0(10)
C162 C163 C164 118.0(12)
C162 C163 H163 121.0
C164 C163 H163 121.0
C165 C164 C163 122.5(14)
C165 C164 H164 118.7
C163 C164 H164 118.7
C164 C165 C166 118.6(13)
C164 C165 H165 120.7
C166 C165 H165 120.7
C167 C166 C165 120.0(15)
C167 C166 H166 120.0
C165 C166 H166 120.0
C162 C167 C166 119.4(15)
C162 C167 H167 120.3
C166 C167 H167 120.3
O9 C168 C128 111.1(8)
O9 C168 C169 106.3(8)
C128 C168 C169 111.6(8)
O9 C168 C175 112.2(8)
C128 C168 C175 108.3(7)
C169 C168 C175 107.2(8)
C170 C169 C174 120.2(10)
C170 C169 C168 122.8(9)
C174 C169 C168 116.9(9)
C169 C170 C171 120.1(12)
C169 C170 H170 120.0
C171 C170 H170 120.0
C172 C171 C170 120.1(13)
C172 C171 H171 120.0
C170 C171 H171 120.0
C171 C172 C173 120.0(12)
C171 C172 H172 120.0
C173 C172 H172 120.0
C174 C173 C172 119.8(12)
C174 C173 H173 120.1
C172 C173 H173 120.1
C173 C174 C169 119.7(11)
C173 C174 H174 120.2
C169 C174 H174 120.2
C176 C175 C180 119.7(10)
C176 C175 C168 121.3(8)
C180 C175 C168 118.9(9)
C175 C176 C177 119.7(10)
C175 C176 H176 120.1
C177 C176 H176 120.1
C178 C177 C176 119.8(11)
C178 C177 H177 120.1
C176 C177 H177 120.1
C177 C178 C179 120.6(11)
C177 C178 H178 119.7
C179 C178 H178 119.7
C180 C179 C178 119.7(10)
C180 C179 H179 120.2
C178 C179 H179 120.2
C179 C180 C175 120.5(10)
C179 C180 H180 119.7
C175 C180 H180 119.7
C186 C181 C182 119.1(9)
C186 C181 P5 123.1(8)
C182 C181 P5 117.8(7)
C183 C182 C181 120.2(11)
C183 C182 H182 119.9
C181 C182 H182 119.9
C182 C183 C184 120.6(12)
C182 C183 H183 119.7
C184 C183 H183 119.7
C183 C184 C185 121.6(11)
C183 C184 H184 119.2
C185 C184 H184 119.2
C184 C185 C186 117.7(11)
C184 C185 H185 121.2
C186 C185 H185 121.2
C181 C186 C185 120.8(11)
C181 C186 H186 119.6
C185 C186 H186 119.6
C192 C187 C188 120.2(10)
C192 C187 P5 119.4(8)
C188 C187 P5 120.4(8)
C189 C188 C187 119.6(10)
C189 C188 H188 120.2
C187 C188 H188 120.2
C188 C189 C190 120.3(11)
C188 C189 H189 119.8
C190 C189 H189 119.8
C191 C190 C189 119.1(12)
C191 C190 H190 120.5
C189 C190 H190 120.5
C192 C191 C190 121.9(12)
C192 C191 H191 119.0
C190 C191 H191 119.0
C191 C192 C187 118.9(11)
C191 C192 H192 120.6
C187 C192 H192 120.6
C194 C193 C198 118.6(8)
C194 C193 P6 123.0(7)
C198 C193 P6 118.3(7)
C193 C194 C195 120.2(9)
C193 C194 H194 119.9
C195 C194 H194 119.9
C196 C195 C194 120.4(10)
C196 C195 H195 119.8
C194 C195 H195 119.8
C197 C196 C195 121.2(9)
C197 C196 H196 119.4
C195 C196 H196 119.4
C196 C197 C198 118.8(9)
C196 C197 H197 120.6
C198 C197 H197 120.6
C193 C198 C197 120.7(10)
C193 C198 H198 119.7
C197 C198 H198 119.6
C200 C199 C204 119.0(8)
C200 C199 P6 121.9(6)
C204 C199 P6 118.9(7)
C201 C200 C199 120.7(8)
C201 C200 H200 119.7
C199 C200 H200 119.7
C200 C201 C202 120.1(9)
C200 C201 H201 119.9
C202 C201 H201 119.9
C201 C202 C203 119.8(9)
C201 C202 H202 120.1
C203 C202 H202 120.1
C204 C203 C202 120.5(8)
C204 C203 H203 119.8
C202 C203 H203 119.8
C203 C204 C199 119.9(9)
C203 C204 H204 120.1
C199 C204 H204 120.1
C206 C205 C210 119.9(10)
C206 C205 P7 121.9(8)
C210 C205 P7 118.2(8)
C205 C206 C207 118.6(11)
C205 C206 H206 120.7
C207 C206 H206 120.7
C208 C207 C206 122.3(11)
C208 C207 H207 118.8
C206 C207 H207 118.8
C209 C208 C207 117.9(11)
C209 C208 H208 121.1
C207 C208 H208 121.1
C208 C209 C210 121.8(11)
C208 C209 H209 119.1
C210 C209 H209 119.1
C209 C210 C205 119.5(11)
C209 C210 H210 120.3
C205 C210 H210 120.3
C216 C211 C212 118.7(9)
C216 C211 P7 122.2(8)
C212 C211 P7 118.8(8)
C213 C212 C211 119.6(11)
C213 C212 H212 120.2
C211 C212 H212 120.2
C214 C213 C212 120.0(13)
C214 C213 H213 120.0
C212 C213 H213 120.0
C213 C214 C215 120.2(12)
C213 C214 H214 119.9
C215 C214 H214 119.9
C216 C215 C214 120.0(11)
C216 C215 H215 120.0
C214 C215 H215 120.0
C215 C216 C211 121.4(11)
C215 C216 H216 119.3
C211 C216 H216 119.3
C222 C217 C218 122(2)
C222 C217 P8 120.3(19)
C218 C217 P8 117.3(16)
C217 C218 C219 119(2)
C217 C218 H218 120.3
C219 C218 H218 120.3
C220 C219 C218 115.6(19)
C220 C219 H219 122.2
C218 C219 H219 122.2
C221 C220 C219 122(2)
C221 C220 H220 118.8
C219 C220 H220 118.8
C222 C221 C220 121(2)
C222 C221 H221 119.7
C220 C221 H221 119.8
C221 C222 C217 120(2)
C221 C222 H222 120.1
C217 C222 H222 120.1
C418 C417 C422 120.0
C418 C417 P8 115.6(11)
C422 C417 P8 123.6(11)
C417 C418 C419 120.0
C417 C418 H418 120.0
C419 C418 H418 120.0
C420 C419 C418 120.0
C420 C419 H419 120.0
C418 C419 H419 120.0
C419 C420 C421 120.0
C419 C420 H420 120.0
C421 C420 H420 120.0
C422 C421 C420 120.0
C422 C421 H421 120.0
C420 C421 H421 120.0
C421 C422 C417 120.0
C421 C422 H422 120.0
C417 C422 H422 120.0
C224 C223 C228 119.6(18)
C224 C223 P8 124.0(16)
C228 C223 P8 116.3(16)
C225 C224 C223 120.6(19)
C225 C224 H224 119.7
C223 C224 H224 119.7
C226 C225 C224 119(2)
C226 C225 H225 120.4
C224 C225 H225 120.4
C227 C226 C225 122.3(19)
C227 C226 H226 118.9
C225 C226 H226 118.9
C226 C227 C228 120.7(19)
C226 C227 H227 119.6
C228 C227 H227 119.6
C227 C228 C223 117.5(19)
C227 C228 H228 121.3
C223 C228 H228 121.3
C424 C423 C428 120.0
C424 C423 P8 122.2(10)
C428 C423 P8 117.8(10)
C423 C424 C425 120.0
C423 C424 H424 120.0
C425 C424 H424 120.0
C426 C425 C424 120.0
C426 C425 H425 120.0
C424 C425 H425 120.0
C425 C426 C427 120.0
C425 C426 H426 120.0
C427 C426 H426 120.0
C428 C427 C426 120.0
C428 C427 H427 120.0
C426 C427 H427 120.0
C427 C428 C423 120.0
C427 C428 H428 120.0
C423 C428 H428 120.0
C234 C229 C230 122.6(8)
C234 C229 O14 119.0(8)
C230 C229 O14 118.2(8)
C229 C230 C231 117.8(10)
C229 C230 H230 121.1
C231 C230 H230 121.1
C232 C231 C230 120.2(10)
C232 C231 H231 119.9
C230 C231 H231 119.9
C231 C232 C233 121.5(9)
C231 C232 H232 119.3
C233 C232 H232 119.3
C232 C233 C234 118.6(9)
C232 C233 H233 120.7
C234 C233 H233 120.7
C229 C234 C233 119.3(9)
C229 C234 O13 121.5(8)
C233 C234 O13 119.0(8)
C240 C235 C236 120.5(9)
C240 C235 O15 120.6(8)
C236 C235 O15 118.8(9)
C235 C236 C237 118.8(10)
C235 C236 H236 120.6
C237 C236 H236 120.6
C238 C237 C236 119.9(9)
C238 C237 H237 120.0
C236 C237 H237 120.0
C237 C238 C239 121.5(11)
C237 C238 H238 119.3
C239 C238 H238 119.3
C240 C239 C238 117.8(10)
C240 C239 H239 121.1
C238 C239 H239 121.1
C235 C240 C239 121.4(8)
C235 C240 O16 120.7(8)
C239 C240 O16 117.9(8)
C242 C241 H24B 109.5
C242 C241 H24C 109.5
H24B C241 H24C 109.5
C242 C241 H24D 109.5
H24B C241 H24D 109.5
H24C C241 H24D 109.5
O33 C242 C243 121.7(11)
O33 C242 C241 123.2(10)
C243 C242 C241 115.1(10)
C242 C243 H24E 109.5
C242 C243 H24F 109.5
H24E C243 H24F 109.5
C242 C243 H24G 109.5
H24E C243 H24G 109.5
H24F C243 H24G 109.5
C245 C244 H24H 109.5
C245 C244 H24I 109.5
H24H C244 H24I 109.5
C245 C244 H24J 109.5
H24H C244 H24J 109.5
H24I C244 H24J 109.5
O34 C245 C244 122.4(9)
O34 C245 C246 121.7(9)
C244 C245 C246 115.8(8)
C245 C246 H24K 109.5
C245 C246 H24L 109.5
H24K C246 H24L 109.5
C245 C246 H24M 109.5
H24K C246 H24M 109.5
H24L C246 H24M 109.5
C248 C247 H24N 109.5
C248 C247 H24O 109.5
H24N C247 H24O 109.5
C248 C247 H24P 109.5
H24N C247 H24P 109.5
H24O C247 H24P 109.5
O35 C248 C247 123.7(16)
O35 C248 C249 123.3(14)
C247 C248 C249 113.0(14)
C248 C249 H24Q 109.5
C248 C249 H24R 109.5
H24Q C249 H24R 109.5
C248 C249 H24S 109.5
H24Q C249 H24S 109.5
H24R C249 H24S 109.5
C251 C250 H25B 109.5
C251 C250 H25C 109.5
H25B C250 H25C 109.5
C251 C250 H25D 109.5
H25B C250 H25D 109.5
H25C C250 H25D 109.5
O36 C251 C252 125(2)
O36 C251 C250 115.7(18)
C252 C251 C250 118.1(18)
C251 C252 H25E 109.5
C251 C252 H25F 109.5
H25E C252 H25F 109.5
C251 C252 H25G 109.5
H25E C252 H25G 109.5
H25F C252 H25G 109.5
C257 C256 H25N 109.5
C257 C256 H25O 109.5
H25N C256 H25O 109.5
C257 C256 H25P 109.5
H25N C256 H25P 109.5
H25O C256 H25P 109.5
O38 C257 C256 122.9(11)
O38 C257 C258 120.4(10)
C256 C257 C258 116.7(10)
C257 C258 H25Q 109.5
C257 C258 H25R 109.5
H25Q C258 H25R 109.5
C257 C258 H25S 109.5
H25Q C258 H25S 109.5
H25R C258 H25S 109.5
C260 C259 H25T 109.5
C260 C259 H25U 109.5
H25T C259 H25U 109.5
C260 C259 H25V 109.5
H25T C259 H25V 109.5
H25U C259 H25V 109.5
O39 C260 C259 121.1(15)
O39 C260 C261 121.3(17)
C259 C260 C261 117.6(18)
C260 C261 H26B 109.5
C260 C261 H26C 109.5
H26B C261 H26C 109.5
C260 C261 H26D 109.5
H26B C261 H26D 109.5
H26C C261 H26D 109.5
C263 C262 H26E 109.5
C263 C262 H26F 109.5
H26E C262 H26F 109.5
C263 C262 H26G 109.5
H26E C262 H26G 109.5
H26F C262 H26G 109.5
O40 C263 C264 121.1(10)
O40 C263 C262 120.4(10)
C264 C263 C262 118.4(10)
C263 C264 H26H 109.5
C263 C264 H26I 109.5
H26H C264 H26I 109.5
C263 C264 H26K 109.5
H26H C264 H26K 109.5
H26I C264 H26K 109.5
C9 O4 H1 109.5
C22 O3 H2 109.5
C35 O2 H3 109.5
C48 O1 H4 109.5
C129 O12 H5 109.5
C142 O11 H6 109.5
C155 O10 H7 109.5
C168 O9 H8 109.5
C109 O5 P1 123.9(5)
C114 O6 P2 120.6(6)
C115 O7 P3 124.5(5)
C120 O8 P4 124.3(6)
C234 O13 P5 125.6(5)
C229 O14 P6 123.2(5)
C235 O15 P7 122.2(5)
C240 O16 P8 124.2(5)
O17 Cl1 O19 108.7(6)
O17 Cl1 O18 112.1(8)
O19 Cl1 O18 108.8(8)
O17 Cl1 O20 109.7(7)
O19 Cl1 O20 109.3(7)
O18 Cl1 O20 108.2(6)
O24 Cl2 O22 108.5(7)
O24 Cl2 O23 110.2(7)
O22 Cl2 O23 110.1(6)
O24 Cl2 O21 108.2(9)
O22 Cl2 O21 111.4(9)
O23 Cl2 O21 108.4(6)
O26 Cl3 O27 114.7(7)
O26 Cl3 O28 111.4(7)
O27 Cl3 O28 115.0(7)
O26 Cl3 O25 102.1(8)
O27 Cl3 O25 102.8(7)
O28 Cl3 O25 109.5(7)
C7 Au1 P1 174.6(2)
C7 Au1 C8 30.7(3)
P1 Au1 C8 154.8(2)
C7 Au1 Au2 92.7(2)
P1 Au1 Au2 81.98(6)
C8 Au1 Au2 122.9(2)
C7 Au1 Au6 37.0(2)
P1 Au1 Au6 137.55(6)
C8 Au1 Au6 67.6(2)
Au2 Au1 Au6 56.970(11)
C7 Au1 Au5 81.0(2)
P1 Au1 Au5 95.50(6)
C8 Au1 Au5 100.2(2)
Au2 Au1 Au5 61.308(10)
Au6 Au1 Au5 57.353(10)
C1 Au2 P2 174.9(2)
C1 Au2 C2 32.1(3)
P2 Au2 C2 151.8(2)
C1 Au2 Au6 84.2(2)
P2 Au2 Au6 94.65(7)
C2 Au2 Au6 109.0(2)
C1 Au2 Au1 93.0(2)
P2 Au2 Au1 82.06(6)
C2 Au2 Au1 122.3(2)
Au6 Au2 Au1 62.077(11)
C1 Au2 Au5 34.0(2)
P2 Au2 Au5 141.85(6)
C2 Au2 Au5 66.0(2)
Au6 Au2 Au5 58.972(11)
Au1 Au2 Au5 61.784(10)
C5 Au3 P3 171.8(2)
C5 Au3 C6 25.9(3)
P3 Au3 C6 147.9(2)
C5 Au3 Au5 42.4(2)
P3 Au3 Au5 143.09(6)
C6 Au3 Au5 68.26(19)
C5 Au3 Au6 97.3(2)
P3 Au3 Au6 90.82(6)
C6 Au3 Au6 117.59(18)
Au5 Au3 Au6 62.981(11)
C5 Au3 Au4 100.9(2)
P3 Au3 Au4 81.56(6)
C6 Au3 Au4 123.38(19)
Au5 Au3 Au4 63.842(11)
Au6 Au3 Au4 62.921(10)
C3 Au4 P4 172.4(2)
C3 Au4 C4 31.3(3)
P4 Au4 C4 156.3(2)
C3 Au4 Au3 89.3(2)
P4 Au4 Au3 83.08(6)
C4 Au4 Au3 120.2(2)
C3 Au4 Au6 35.2(2)
P4 Au4 Au6 137.21(7)
C4 Au4 Au6 66.5(2)
Au3 Au4 Au6 55.067(10)
C3 Au4 Au5 81.9(2)
P4 Au4 Au5 93.13(7)
C4 Au4 Au5 104.3(2)
Au3 Au4 Au5 53.706(10)
Au6 Au4 Au5 56.727(10)
C1 Au5 C5 176.8(4)
C1 Au5 Au3 136.9(3)
C5 Au5 Au3 46.0(3)
C1 Au5 Au6 86.0(3)
C5 Au5 Au6 97.1(3)
Au3 Au5 Au6 59.493(11)
C1 Au5 Au4 79.1(2)
C5 Au5 Au4 102.7(3)
Au3 Au5 Au4 62.451(12)
Au6 Au5 Au4 61.422(11)
C1 Au5 Au2 39.6(2)
C5 Au5 Au2 142.6(2)
Au3 Au5 Au2 115.564(14)
Au6 Au5 Au2 56.075(10)
Au4 Au5 Au2 87.393(12)
C1 Au5 Au1 93.5(2)
C5 Au5 Au1 87.8(2)
Au3 Au5 Au1 90.058(13)
Au6 Au5 Au1 59.238(11)
Au4 Au5 Au1 120.553(14)
Au2 Au5 Au1 56.908(10)
C3 Au6 C7 179.6(3)
C3 Au6 Au3 101.4(2)
C7 Au6 Au3 78.3(2)
C3 Au6 Au2 79.0(3)
C7 Au6 Au2 101.2(2)
Au3 Au6 Au2 122.473(15)
C3 Au6 Au5 90.5(3)
C7 Au6 Au5 89.3(2)
Au3 Au6 Au5 57.526(11)
Au2 Au6 Au5 64.953(12)
C3 Au6 Au1 138.3(3)
C7 Au6 Au1 41.8(3)
Au3 Au6 Au1 91.448(12)
Au2 Au6 Au1 60.954(11)
Au5 Au6 Au1 63.409(11)
C3 Au6 Au4 40.6(2)
C7 Au6 Au4 139.0(2)
Au3 Au6 Au4 62.013(11)
Au2 Au6 Au4 92.468(13)
Au5 Au6 Au4 61.850(11)
Au1 Au6 Au4 125.142(14)
C125 Au7 P5 175.9(2)
C125 Au7 C126 30.8(3)
P5 Au7 C126 152.4(2)
C125 Au7 Au11 37.3(2)
P5 Au7 Au11 139.62(6)
C126 Au7 Au11 68.0(2)
C125 Au7 Au12 82.9(2)
P5 Au7 Au12 96.74(7)
C126 Au7 Au12 103.6(2)
Au11 Au7 Au12 57.539(11)
C125 Au7 Au8 92.6(2)
P5 Au7 Au8 83.79(6)
C126 Au7 Au8 122.8(2)
Au11 Au7 Au8 56.767(10)
Au12 Au7 Au8 59.037(11)
C123 Au8 P6 172.6(3)
C123 Au8 C124 31.4(3)
P6 Au8 C124 152.7(2)
C123 Au8 Au11 87.5(2)
P6 Au8 Au11 91.64(6)
C124 Au8 Au11 113.7(2)
C123 Au8 Au12 35.5(2)
P6 Au8 Au12 139.38(6)
C124 Au8 Au12 66.9(2)
Au11 Au8 Au12 58.444(11)
C123 Au8 Au7 90.3(3)
P6 Au8 Au7 82.88(6)
C124 Au8 Au7 118.0(2)
Au11 Au8 Au7 59.578(10)
Au12 Au8 Au7 59.001(11)
C127 Au9 P7 174.3(3)
C127 Au9 C128 30.5(3)
P7 Au9 C128 152.2(2)
C127 Au9 Au11 85.1(3)
P7 Au9 Au11 95.69(7)
C128 Au9 Au11 108.3(2)
C127 Au9 Au10 92.7(2)
P7 Au9 Au10 82.88(6)
C128 Au9 Au10 121.6(2)
Au11 Au9 Au10 58.015(11)
C127 Au9 Au12 36.1(2)
P7 Au9 Au12 140.89(6)
C128 Au9 Au12 66.5(2)
Au11 Au9 Au12 57.183(11)
Au10 Au9 Au12 59.350(11)
C121 Au10 P8 178.3(2)
C121 Au10 C122 29.6(3)
P8 Au10 C122 152.1(2)
C121 Au10 Au11 38.6(2)
P8 Au10 Au11 139.70(7)
C122 Au10 Au11 68.2(2)
C121 Au10 Au12 83.9(2)
P8 Au10 Au12 95.36(7)
C122 Au10 Au12 103.4(2)
Au11 Au10 Au12 58.108(11)
C121 Au10 Au9 96.6(2)
P8 Au10 Au9 81.65(7)
C122 Au10 Au9 125.6(2)
Au11 Au10 Au9 59.439(11)
Au12 Au10 Au9 60.771(11)
C121 Au11 C125 178.7(4)
C121 Au11 Au12 91.1(3)
C125 Au11 Au12 89.9(3)
C121 Au11 Au8 75.9(2)
C125 Au11 Au8 103.9(2)
Au12 Au11 Au8 62.828(11)
C121 Au11 Au10 43.1(3)
C125 Au11 Au10 138.2(3)
Au12 Au11 Au10 62.995(12)
Au8 Au11 Au10 91.752(13)
C121 Au11 Au9 104.0(3)
C125 Au11 Au9 77.2(3)
Au12 Au11 Au9 63.455(12)
Au8 Au11 Au9 126.266(15)
Au10 Au11 Au9 62.546(12)
C121 Au11 Au7 138.1(2)
C125 Au11 Au7 42.0(2)
Au12 Au11 Au7 61.711(12)
Au8 Au11 Au7 63.656(11)
Au10 Au11 Au7 124.703(15)
Au9 Au11 Au7 92.035(13)
C123 Au12 C127 176.5(4)
C123 Au12 Au11 93.0(3)
C127 Au12 Au11 90.5(3)
C123 Au12 Au7 98.6(3)
C127 Au12 Au7 82.5(3)
Au11 Au12 Au7 60.750(11)
C123 Au12 Au8 41.7(3)
C127 Au12 Au8 140.8(3)
Au11 Au12 Au8 58.728(11)
Au7 Au12 Au8 61.962(11)
C123 Au12 Au10 85.0(3)
C127 Au12 Au10 97.3(3)
Au11 Au12 Au10 58.897(11)
Au7 Au12 Au10 119.644(15)
Au8 Au12 Au10 87.221(13)
C123 Au12 Au9 142.7(3)
C127 Au12 Au9 40.4(3)
Au11 Au12 Au9 59.362(11)
Au7 Au12 Au9 89.236(13)
Au8 Au12 Au9 118.075(15)
Au10 Au12 Au9 59.879(11)
O5 P1 C67 103.1(3)
O5 P1 C61 99.3(4)
C67 P1 C61 111.4(4)
O5 P1 Au1 114.6(3)
C67 P1 Au1 114.8(3)
C61 P1 Au1 112.3(3)
O6 P2 C73 105.7(4)
O6 P2 C79 99.8(4)
C73 P2 C79 107.6(4)
O6 P2 Au2 112.8(2)
C73 P2 Au2 113.0(3)
C79 P2 Au2 116.6(3)
O7 P3 C85 105.8(4)
O7 P3 C91 100.5(4)
C85 P3 C91 106.1(4)
O7 P3 Au3 111.3(3)
C85 P3 Au3 112.8(3)
C91 P3 Au3 119.0(3)
O8 P4 C97 103.5(4)
O8 P4 C103 98.5(4)
C97 P4 C103 108.3(4)
O8 P4 Au4 114.3(2)
C97 P4 Au4 117.7(3)
C103 P4 Au4 112.5(3)
O13 P5 C187 99.0(4)
O13 P5 C181 105.9(4)
C187 P5 C181 108.3(5)
O13 P5 Au7 113.7(2)
C187 P5 Au7 114.3(3)
C181 P5 Au7 114.3(3)
O14 P6 C193 106.3(4)
O14 P6 C199 99.6(4)
C193 P6 C199 106.6(4)
O14 P6 Au8 111.5(3)
C193 P6 Au8 112.7(3)
C199 P6 Au8 118.8(3)
O15 P7 C205 99.0(4)
O15 P7 C211 105.1(4)
C205 P7 C211 108.5(4)
O15 P7 Au9 113.8(2)
C205 P7 Au9 115.5(3)
C211 P7 Au9 113.5(3)
O16 P8 C223 105.4(8)
O16 P8 C417 104.7(8)
O16 P8 C217 102.7(8)
O16 P8 C423 94.6(6)
O16 P8 Au10 115.7(3)
C223 P8 Au10 113.7(8)
C417 P8 Au10 117.8(8)
C217 P8 Au10 110.2(8)
C423 P8 Au10 112.9(6)

loop_
_geom_bond_atom_site_label_1
_geom_bond_atom_site_label_2
_geom_bond_distance
C1 C2 1.247(12)
C1 Au5 1.958(9)
C1 Au2 2.234(8)
C2 C9 1.503(12)
C2 Au2 2.279(9)
C3 C4 1.219(12)
C3 Au6 1.987(8)
C3 Au4 2.241(8)
C4 C22 1.505(12)
C4 Au4 2.279(8)
C5 C6 1.212(12)
C5 Au5 2.029(9)
C5 Au3 2.164(10)
C6 C35 1.478(13)
C6 Au3 2.706(10)
C7 C8 1.232(12)
C7 Au6 1.991(8)
C7 Au1 2.203(9)
C8 C48 1.473(12)
C8 Au1 2.400(9)
C9 O4 1.434(11)
C9 C10 1.530(13)
C9 C16 1.559(12)
C10 C11 1.378(14)
C10 C15 1.391(13)
C11 C12 1.409(14)
C11 H11 0.9500
C12 C13 1.387(15)
C12 H12 0.9500
C13 C14 1.375(16)
C13 H13 0.9500
C14 C15 1.378(15)
C14 H14 0.9500
C15 H15 0.9500
C16 C17 1.367(13)
C16 C21 1.394(12)
C17 C18 1.360(13)
C17 H17 0.9500
C18 C19 1.391(14)
C18 H18 0.9500
C19 C20 1.380(14)
C19 H19 0.9500
C20 C21 1.359(14)
C20 H20 0.9500
C21 H21 0.9500
C22 O3 1.429(11)
C22 C23A 1.486(12)
C22 C29 1.522(13)
C22 C23 1.62(2)
C23 C24 1.37(3)
C23 C28 1.40(3)
C24 C25 1.39(2)
C24 H24 0.9500
C25 C26 1.37(3)
C25 H25 0.9500
C26 C27 1.39(3)
C26 H26 0.9500
C27 C28 1.39(2)
C27 H27 0.9500
C28 H28 0.9500
O42 C270 1.17(3)
C270 C271 1.39(2)
C270 C269 1.45(2)
C271 H27A 0.9800
C271 H27B 0.9800
C271 H27C 0.9800
C269 H36A 0.9800
C269 H36B 0.9800
C269 H36C 0.9800
C253 C254 1.48(2)
C253 H25H 0.9800
C253 H25I 0.9800
C253 H25J 0.9800
C254 O37 1.15(2)
C254 C255 1.45(2)
C255 H25K 0.9800
C255 H25L 0.9800
C255 H25M 0.9800
C23A C24A 1.3900
C23A C28A 1.3900
C24A C25A 1.3900
C24A H25A 0.9500
C25A C26A 1.3900
C25A H24A 0.9500
C26A C27A 1.3900
C26A H26A 0.9500
C27A C28A 1.3900
C27A H37A 0.9500
C28A H28A 0.9500
C466 O41A 1.200(16)
C466 C468 1.448(18)
C466 C467 1.450(18)
C468 H46A 0.9800
C468 H46B 0.9800
C468 H46C 0.9800
C467 H46D 0.9800
C467 H46E 0.9800
C467 H46F 0.9800
Cl4 O30 1.427(13)
Cl4 O29 1.450(13)
Cl4 O32 1.492(14)
Cl4 O31 1.499(15)
Cl4A O32A 1.362(14)
Cl4A O29A 1.385(14)
Cl4A O30A 1.387(14)
Cl4A O31A 1.399(15)
O41 C266 1.213(17)
C266 C267 1.452(18)
C266 C268 1.461(18)
C267 H26J 0.9800
C267 H26L 0.9800
C267 H26M 0.9800
C268 H26N 0.9800
C268 H26O 0.9800
C268 H26P 0.9800
C29 C34 1.390(15)
C29 C30 1.397(12)
C30 C31 1.392(14)
C30 H30 0.9500
C31 C32 1.400(15)
C31 H31 0.9500
C32 C33 1.400(15)
C32 H32 0.9500
C33 C34 1.393(15)
C33 H33 0.9500
C34 H34 0.9500
C35 O2 1.440(10)
C35 C42 1.512(13)
C35 C36 1.539(15)
C36 C37 1.386(15)
C36 C41 1.388(13)
C37 C38 1.404(17)
C37 H37 0.9500
C38 C39 1.398(16)
C38 H38 0.9500
C39 C40 1.315(15)
C39 H39 0.9500
C40 C41 1.380(15)
C40 H40 0.9500
C41 H41 0.9500
C42 C47 1.343(16)
C42 C43 1.392(15)
C43 C44 1.386(17)
C43 H43 0.9500
C44 C45 1.36(2)
C44 H44 0.9500
C45 C46 1.38(2)
C45 H45 0.9500
C46 C47 1.400(15)
C46 H46 0.9500
C47 H47 0.9500
C48 O1 1.448(10)
C48 C55 1.536(13)
C48 C49 1.537(11)
C49 C54 1.359(12)
C49 C50 1.397(12)
C50 C51 1.364(12)
C50 H50 0.9500
C51 C52 1.369(14)
C51 H51 0.9500
C52 C53 1.375(15)
C52 H52 0.9500
C53 C54 1.400(13)
C53 H53 0.9500
C54 H54 0.9500
C55 C56 1.388(12)
C55 C60 1.394(13)
C56 C57 1.383(13)
C56 H56 0.9500
C57 C58 1.386(14)
C57 H57 0.9500
C58 C59 1.380(14)
C58 H58 0.9500
C59 C60 1.367(14)
C59 H59 0.9500
C60 H60 0.9500
C61 C62 1.379(12)
C61 C66 1.416(11)
C61 P1 1.802(9)
C62 C63 1.397(12)
C62 H62 0.9500
C63 C64 1.378(13)
C63 H63 0.9500
C64 C65 1.392(14)
C64 H64 0.9500
C65 C66 1.370(13)
C65 H65 0.9500
C66 H66 0.9500
C67 C72 1.384(13)
C67 C68 1.405(14)
C67 P1 1.797(9)
C68 C69 1.391(14)
C68 H68 0.9500
C69 C70 1.340(17)
C69 H69 0.9500
C70 C71 1.363(17)
C70 H70 0.9500
C71 C72 1.394(14)
C71 H71 0.9500
C72 H72 0.9500
C73 C74 1.377(14)
C73 C78 1.387(13)
C73 P2 1.786(9)
C74 C75 1.389(14)
C74 H74 0.9500
C75 C76 1.353(16)
C75 H75 0.9500
C76 C77 1.389(17)
C76 H76 0.9500
C77 C78 1.373(13)
C77 H77 0.9500
C78 H78 0.9500
C79 C84 1.380(14)
C79 C80 1.391(14)
C79 P2 1.797(10)
C80 C81 1.398(14)
C80 H80 0.9500
C81 C82 1.387(16)
C81 H81 0.9500
C82 C83 1.369(17)
C82 H82 0.9500
C83 C84 1.395(16)
C83 H83 0.9500
C84 H84 0.9500
C85 C90 1.385(13)
C85 C86 1.393(13)
C85 P3 1.786(9)
C86 C87 1.396(13)
C86 H86 0.9500
C87 C88 1.374(15)
C87 H87 0.9500
C88 C89 1.369(14)
C88 H88 0.9500
C89 C90 1.375(13)
C89 H89 0.9500
C90 H90 0.9500
C91 C96 1.373(13)
C91 C92 1.398(12)
C91 P3 1.790(9)
C92 C93 1.396(13)
C92 H92 0.9500
C93 C94 1.368(14)
C93 H93 0.9500
C94 C95 1.371(14)
C94 H94 0.9500
C95 C96 1.392(13)
C95 H95 0.9500
C96 H96 0.9500
C97 C102 1.376(14)
C97 C98 1.409(13)
C97 P4 1.801(9)
C98 C99 1.393(15)
C98 H98 0.9500
C99 C100 1.391(17)
C99 H99 0.9500
C100 C101 1.355(15)
C100 H100 0.9500
C101 C102 1.395(14)
C101 H101 0.9500
C102 H102 0.9500
C103 C108 1.384(12)
C103 C104 1.390(12)
C103 P4 1.802(10)
C104 C105 1.383(14)
C104 H104 0.9500
C105 C106 1.407(14)
C105 H105 0.9500
C106 C107 1.378(13)
C106 H106 0.9500
C107 C108 1.374(13)
C107 H107 0.9500
C108 H108 0.9500
C109 C110 1.365(13)
C109 C114 1.379(13)
C109 O5 1.420(9)
C110 C111 1.413(12)
C110 H110 0.9500
C111 C112 1.373(14)
C111 H111 0.9500
C112 C113 1.381(14)
C112 H112 0.9500
C113 C114 1.378(11)
C113 H113 0.9500
C114 O6 1.380(11)
C115 C116 1.376(13)
C115 C120 1.379(13)
C115 O7 1.405(10)
C116 C117 1.389(12)
C116 H116 0.9500
C117 C118 1.388(14)
C117 H117 0.9500
C118 C119 1.354(14)
C118 H118 0.9500
C119 C120 1.378(12)
C119 H119 0.9500
C120 O8 1.405(11)
C121 C122 1.199(12)
C121 Au11 1.995(9)
C121 Au10 2.184(9)
C122 C129 1.506(12)
C122 Au10 2.422(9)
C123 C124 1.252(13)
C123 Au12 1.951(10)
C123 Au8 2.235(10)
C124 C142 1.496(13)
C124 Au8 2.365(10)
C125 C126 1.217(12)
C125 Au11 1.998(9)
C125 Au7 2.209(8)
C126 C155 1.476(12)
C126 Au7 2.348(9)
C127 C128 1.193(12)
C127 Au12 2.022(9)
C127 Au9 2.226(9)
C128 C168 1.489(12)
C128 Au9 2.307(9)
C129 O12 1.420(10)
C129 C130 1.531(13)
C129 C136 1.541(12)
C130 C135 1.377(13)
C130 C131 1.394(12)
C131 C132 1.391(14)
C131 H131 0.9500
C132 C133 1.362(15)
C132 H132 0.9500
C133 C134 1.385(15)
C133 H133 0.9500
C134 C135 1.372(15)
C134 H134 0.9500
C135 H135 0.9500
C136 C137 1.383(14)
C136 C141 1.391(13)
C137 C138 1.396(15)
C137 H137 0.9500
C138 C139 1.42(2)
C138 H138 0.9500
C139 C140 1.36(2)
C139 H139 0.9500
C140 C141 1.371(16)
C140 H140 0.9500
C141 H141 0.9500
C142 O11 1.424(10)
C142 C149 1.521(16)
C142 C143 1.539(13)
C143 C144 1.361(13)
C143 C148 1.381(13)
C144 C145 1.385(14)
C144 H144 0.9500
C145 C146 1.400(16)
C145 H145 0.9500
C146 C147 1.348(16)
C146 H146 0.9500
C147 C148 1.384(14)
C147 H147 0.9500
C148 H148 0.9500
C149 C154 1.368(18)
C149 C150 1.409(19)
C150 C151 1.421(17)
C150 H150 0.9500
C151 C152 1.398(18)
C151 H151 0.9500
C152 C153 1.356(19)
C152 H152 0.9500
C153 C154 1.370(17)
C153 H153 0.9500
C154 H154 0.9500
C155 O10 1.419(11)
C155 C156 1.527(14)
C155 C162 1.539(13)
C156 C161 1.388(13)
C156 C157 1.406(14)
C157 C158 1.353(15)
C157 H157 0.9500
C158 C159 1.386(15)
C158 H158 0.9500
C159 C160 1.349(16)
C159 H159 0.9500
C160 C161 1.407(15)
C160 H160 0.9500
C161 H161 0.9500
C162 C167 1.366(18)
C162 C163 1.368(15)
C163 C164 1.412(15)
C163 H163 0.9500
C164 C165 1.304(19)
C164 H164 0.9500
C165 C166 1.40(2)
C165 H165 0.9500
C166 C167 1.389(18)
C166 H166 0.9500
C167 H167 0.9500
C168 O9 1.398(12)
C168 C169 1.547(13)
C168 C175 1.562(13)
C169 C170 1.371(15)
C169 C174 1.392(14)
C170 C171 1.378(16)
C170 H170 0.9500
C171 C172 1.377(18)
C171 H171 0.9500
C172 C173 1.390(19)
C172 H172 0.9500
C173 C174 1.375(15)
C173 H173 0.9500
C174 H174 0.9500
C175 C176 1.367(13)
C175 C180 1.369(13)
C176 C177 1.387(14)
C176 H176 0.9500
C177 C178 1.352(14)
C177 H177 0.9500
C178 C179 1.370(16)
C178 H178 0.9500
C179 C180 1.365(14)
C179 H179 0.9500
C180 H180 0.9500
C181 C186 1.373(13)
C181 C182 1.407(15)
C181 P5 1.798(10)
C182 C183 1.353(14)
C182 H182 0.9500
C183 C184 1.366(17)
C183 H183 0.9500
C184 C185 1.386(17)
C184 H184 0.9500
C185 C186 1.410(14)
C185 H185 0.9500
C186 H186 0.9500
C187 C192 1.391(15)
C187 C188 1.398(12)
C187 P5 1.781(10)
C188 C189 1.361(15)
C188 H188 0.9500
C189 C190 1.392(16)
C189 H189 0.9500
C190 C191 1.377(15)
C190 H190 0.9500
C191 C192 1.354(16)
C191 H191 0.9500
C192 H192 0.9500
C193 C194 1.379(13)
C193 C198 1.396(12)
C193 P6 1.785(9)
C194 C195 1.383(13)
C194 H194 0.9500
C195 C196 1.364(14)
C195 H195 0.9500
C196 C197 1.363(15)
C196 H196 0.9500
C197 C198 1.398(12)
C197 H197 0.9500
C198 H198 0.9500
C199 C200 1.391(13)
C199 C204 1.400(11)
C199 P6 1.795(9)
C200 C201 1.375(12)
C200 H200 0.9500
C201 C202 1.379(13)
C201 H201 0.9500
C202 C203 1.390(13)
C202 H202 0.9500
C203 C204 1.375(12)
C203 H203 0.9500
C204 H204 0.9500
C205 C206 1.385(13)
C205 C210 1.407(13)
C205 P7 1.788(10)
C206 C207 1.393(16)
C206 H206 0.9500
C207 C208 1.392(16)
C207 H207 0.9500
C208 C209 1.373(16)
C208 H208 0.9500
C209 C210 1.385(15)
C209 H209 0.9500
C210 H210 0.9500
C211 C216 1.367(13)
C211 C212 1.385(16)
C211 P7 1.810(9)
C212 C213 1.386(16)
C212 H212 0.9500
C213 C214 1.351(16)
C213 H213 0.9500
C214 C215 1.372(17)
C214 H214 0.9500
C215 C216 1.348(14)
C215 H215 0.9500
C216 H216 0.9500
C217 C222 1.39(3)
C217 C218 1.40(3)
C217 P8 1.90(2)
C218 C219 1.45(3)
C218 H218 0.9500
C219 C220 1.42(3)
C219 H219 0.9500
C220 C221 1.40(3)
C220 H220 0.9500
C221 C222 1.35(3)
C221 H221 0.9500
C222 H222 0.9500
C417 C418 1.3900
C417 C422 1.3900
C417 P8 1.713(14)
C418 C419 1.3900
C418 H418 0.9500
C419 C420 1.3900
C419 H419 0.9500
C420 C421 1.3900
C420 H420 0.9500
C421 C422 1.3900
C421 H421 0.9500
C422 H422 0.9500
C223 C224 1.37(3)
C223 C228 1.42(3)
C223 P8 1.69(2)
C224 C225 1.37(3)
C224 H224 0.9500
C225 C226 1.36(3)
C225 H225 0.9500
C226 C227 1.33(3)
C226 H226 0.9500
C227 C228 1.39(3)
C227 H227 0.9500
C228 H228 0.9500
C423 C424 1.3900
C423 C428 1.3900
C423 P8 1.928(13)
C424 C425 1.3900
C424 H424 0.9500
C425 C426 1.3900
C425 H425 0.9500
C426 C427 1.3900
C426 H426 0.9500
C427 C428 1.3900
C427 H427 0.9500
C428 H428 0.9500
C229 C234 1.372(13)
C229 C230 1.381(13)
C229 O14 1.416(10)
C230 C231 1.383(13)
C230 H230 0.9500
C231 C232 1.381(15)
C231 H231 0.9500
C232 C233 1.379(14)
C232 H232 0.9500
C233 C234 1.389(12)
C233 H233 0.9500
C234 O13 1.392(11)
C235 C240 1.358(13)
C235 C236 1.384(12)
C235 O15 1.394(11)
C236 C237 1.397(15)
C236 H236 0.9500
C237 C238 1.362(15)
C237 H237 0.9500
C238 C239 1.388(13)
C238 H238 0.9500
C239 C240 1.387(13)
C239 H239 0.9500
C240 O16 1.397(10)
C241 C242 1.511(15)
C241 H24B 0.9800
C241 H24C 0.9800
C241 H24D 0.9800
C242 O33 1.219(12)
C242 C243 1.457(15)
C243 H24E 0.9800
C243 H24F 0.9800
C243 H24G 0.9800
C244 C245 1.503(13)
C244 H24H 0.9800
C244 H24I 0.9800
C244 H24J 0.9800
C245 O34 1.227(10)
C245 C246 1.504(13)
C246 H24K 0.9800
C246 H24L 0.9800
C246 H24M 0.9800
C247 C248 1.484(17)
C247 H24N 0.9800
C247 H24O 0.9800
C247 H24P 0.9800
C248 O35 1.176(14)
C248 C249 1.486(19)
C249 H24Q 0.9800
C249 H24R 0.9800
C249 H24S 0.9800
C250 C251 1.49(2)
C250 H25B 0.9800
C250 H25C 0.9800
C250 H25D 0.9800
C251 O36 1.166(19)
C251 C252 1.47(2)
C252 H25E 0.9800
C252 H25F 0.9800
C252 H25G 0.9800
C256 C257 1.465(15)
C256 H25N 0.9800
C256 H25O 0.9800
C256 H25P 0.9800
C257 O38 1.207(12)
C257 C258 1.537(15)
C258 H25Q 0.9800
C258 H25R 0.9800
C258 H25S 0.9800
C259 C260 1.417(16)
C259 H25T 0.9800
C259 H25U 0.9800
C259 H25V 0.9800
C260 O39 1.216(18)
C260 C261 1.457(18)
C261 H26B 0.9800
C261 H26C 0.9800
C261 H26D 0.9800
C262 C263 1.511(15)
C262 H26E 0.9800
C262 H26F 0.9800
C262 H26G 0.9800
C263 O40 1.221(11)
C263 C264 1.478(14)
C264 H26H 0.9800
C264 H26I 0.9800
C264 H26K 0.9800
O4 H1 0.8400
O3 H2 0.8400
O2 H3 0.8400
O1 H4 0.8400
O12 H5 0.8400
O11 H6 0.8400
O10 H7 0.8400
O9 H8 0.8400
O5 P1 1.615(6)
O6 P2 1.657(6)
O7 P3 1.622(6)
O8 P4 1.639(6)
O13 P5 1.621(6)
O14 P6 1.629(6)
O15 P7 1.626(6)
O16 P8 1.634(6)
O17 Cl1 1.384(10)
O18 Cl1 1.420(10)
O19 Cl1 1.415(9)
O20 Cl1 1.424(9)
O21 Cl2 1.448(12)
O22 Cl2 1.408(9)
O23 Cl2 1.444(8)
O24 Cl2 1.387(9)
O25 Cl3 1.437(13)
O26 Cl3 1.338(12)
O27 Cl3 1.395(14)
O28 Cl3 1.419(10)
Au1 P1 2.262(2)
Au1 Au2 3.2089(5)
Au1 Au6 3.2432(5)
Au1 Au5 3.3751(5)
Au2 P2 2.246(2)
Au2 Au6 3.0774(5)
Au2 Au5 3.3599(5)
Au3 P3 2.253(3)
Au3 Au5 3.0095(5)
Au3 Au6 3.0735(4)
Au3 Au4 3.3106(5)
Au4 P4 2.244(2)
Au4 Au6 3.3381(5)
Au4 Au5 3.3515(5)
Au5 Au6 3.1780(5)
Au7 P5 2.245(2)
Au7 Au11 3.2428(5)
Au7 Au12 3.2728(5)
Au7 Au8 3.3700(5)
Au8 P6 2.254(3)
Au8 Au11 3.1455(5)
Au8 Au12 3.2740(5)
Au9 P7 2.248(2)
Au9 Au11 3.2106(5)
Au9 Au10 3.3087(5)
Au9 Au12 3.3382(5)
Au10 P8 2.248(3)
Au10 Au11 3.1625(5)
Au10 Au12 3.2908(5)
Au11 Au12 3.1360(5)
